data_4516278
loop_
_publ_author_name
'Yamada, Manabu'
'Hamada, Fumio'

_publ_section_title
;
 Halogen Interactions in Macrocyclic Thiacalix[4]arene Systems
;
_journal_issue 4
_journal_name_full 'Crystal Growth &amp; Design'
_journal_page_first 1889
_journal_paper_doi 10.1021/acs.cgd.5b00065
_journal_volume 15
_journal_year 2015
_chemical_formula_moiety 'C64 H92 Br4 O4 S4'
_chemical_formula_sum 'C64 H92 Br4 O4 S4'
_chemical_formula_weight 1373.28
_space_group_IT_number 2
_space_group_name_Hall '-P 1'
_space_group_name_H-M_alt 'P -1'
_symmetry_cell_setting triclinic
_symmetry_Int_Tables_number 2
_symmetry_space_group_name_Hall '-P 1'
_symmetry_space_group_name_H-M 'P -1'
_atom_sites_solution_hydrogens geom
_atom_sites_solution_primary direct
_atom_sites_solution_secondary difmap
_cell_angle_alpha 91.8880(10)
_cell_angle_beta 96.1206(14)
_cell_angle_gamma 105.8435(12)
_cell_formula_units_Z 2
_cell_length_a 9.8460(5)
_cell_length_b 16.6008(7)
_cell_length_c 21.0280(8)
_cell_measurement_reflns_used 21776
_cell_measurement_temperature 100
_cell_measurement_theta_max 27.49
_cell_measurement_theta_min 3.04
_cell_volume 3280.7(3)
_computing_cell_refinement 'RAPID AUTO'
_computing_data_collection 'RAPID AUTO (Rigaku, ????)'
_computing_data_reduction 'RAPID AUTO'
_computing_molecular_graphics 'CrystalStructure 4.0'
_computing_publication_material 'CrystalStructure 4.0 (Rigaku, 2010)'
_computing_structure_refinement 'SHELXL97 (Sheldrick, 2008)'
_computing_structure_solution 'SHELXS97 (Sheldrick, 2008)'
_diffrn_ambient_temperature 100
_diffrn_detector_area_resol_mean 10.000
_diffrn_measured_fraction_theta_full 0.987
_diffrn_measured_fraction_theta_max 0.987
_diffrn_measurement_device_type 'Rigaku R-AXIS RAPID'
_diffrn_measurement_method \w
_diffrn_radiation_type 'Mo K\a'
_diffrn_radiation_wavelength 0.71075
_diffrn_reflns_av_R_equivalents 0.0587
_diffrn_reflns_limit_h_max 12
_diffrn_reflns_limit_h_min -12
_diffrn_reflns_limit_k_max 21
_diffrn_reflns_limit_k_min -21
_diffrn_reflns_limit_l_max 27
_diffrn_reflns_limit_l_min -27
_diffrn_reflns_number 32593
_diffrn_reflns_theta_full 27.49
_diffrn_reflns_theta_max 27.48
_diffrn_standards_number 0
_exptl_absorpt_coefficient_mu 2.632
_exptl_absorpt_correction_T_max 0.674
_exptl_absorpt_correction_T_min 0.489
_exptl_absorpt_correction_type multi-scan
_exptl_absorpt_process_details 'ABSCOR (Rigaku, 1995)'
_exptl_crystal_colour colorless
_exptl_crystal_density_diffrn 1.390
_exptl_crystal_density_method 'not measured'
_exptl_crystal_description prism
_exptl_crystal_F_000 1424.00
_exptl_crystal_size_max 0.200
_exptl_crystal_size_mid 0.200
_exptl_crystal_size_min 0.150
_refine_diff_density_max 0.910
_refine_diff_density_min -1.000
_refine_ls_extinction_method none
_refine_ls_goodness_of_fit_ref 1.083
_refine_ls_hydrogen_treatment constr
_refine_ls_number_parameters 686
_refine_ls_number_reflns 14888
_refine_ls_number_restraints 0
_refine_ls_R_factor_gt 0.0391
_refine_ls_shift/su_max 0.002
_refine_ls_structure_factor_coef Fsqd
_refine_ls_weighting_details 'w = 1/[\s^2^(Fo^2^)+(0.0285P)^2^+0.3057P] where P=(Fo^2^+2Fc^2^)/3'
_refine_ls_weighting_scheme calc
_refine_ls_wR_factor_ref 0.0908
_reflns_number_gt 9666
_reflns_number_total 14888
_reflns_threshold_expression F^2^>2.0\s(F^2^)
_cod_data_source_file cg5b00065_si_004.cif
_cod_data_source_block TC4A-Br-Decyl
_cod_database_code 4516278

loop_
_symmetry_equiv_pos_site_id
_symmetry_equiv_pos_as_xyz
1 +X,+Y,+Z
2 -X,-Y,-Z

loop_
_atom_site_label
_atom_site_type_symbol
_atom_site_fract_x
_atom_site_fract_y
_atom_site_fract_z
_atom_site_U_iso_or_equiv
_atom_site_adp_type
_atom_site_occupancy
_atom_site_symmetry_multiplicity
_atom_site_calc_flag
_atom_site_refinement_flags
Br1 Br 0.38017(4) 0.60688(2) 0.45457(2) 0.01856(8) Uani 1.0 2 d .
Br2 Br 0.57959(4) 0.40680(2) 0.93053(2) 0.02286(9) Uani 1.0 2 d .
Br3 Br 0.21285(4) 0.91110(2) 0.73836(2) 0.02782(10) Uani 1.0 2 d .
Br4 Br -0.21302(4) 0.25597(2) 0.81064(2) 0.02978(10) Uani 1.0 2 d .
S1 S 0.00496(9) 0.40186(5) 0.59667(4) 0.01599(18) Uani 1.0 2 d .
S2 S 0.58412(9) 0.50899(5) 0.68445(4) 0.01763(19) Uani 1.0 2 d .
S3 S 0.49365(9) 0.71645(5) 0.87931(4) 0.01944(19) Uani 1.0 2 d .
S4 S -0.08675(9) 0.59820(5) 0.79878(4) 0.01680(18) Uani 1.0 2 d .
O1 O 0.2653(3) 0.43110(12) 0.69887(9) 0.0140(5) Uani 1.0 2 d .
O2 O 0.5056(3) 0.66233(13) 0.74123(10) 0.0179(5) Uani 1.0 2 d .
O3 O 0.2125(3) 0.58030(13) 0.84809(10) 0.0175(6) Uani 1.0 2 d .
O4 O 0.0427(3) 0.56619(12) 0.67485(10) 0.0151(5) Uani 1.0 2 d .
C1 C 0.3458(4) 0.55046(19) 0.53092(14) 0.0147(7) Uani 1.0 2 d .
C2 C 0.4580(4) 0.55434(19) 0.57731(14) 0.0156(8) Uani 1.0 2 d .
C3 C 0.4311(4) 0.51319(19) 0.63335(14) 0.0132(7) Uani 1.0 2 d .
C4 C 0.2924(4) 0.46840(18) 0.64266(14) 0.0131(7) Uani 1.0 2 d .
C5 C 0.1811(4) 0.46549(18) 0.59501(14) 0.0131(7) Uani 1.0 2 d .
C6 C 0.2070(4) 0.50676(18) 0.53890(14) 0.0141(7) Uani 1.0 2 d .
C7 C 0.5616(4) 0.48856(19) 0.87216(15) 0.0154(7) Uani 1.0 2 d .
C8 C 0.5381(4) 0.5633(2) 0.89308(14) 0.0171(8) Uani 1.0 2 d .
C9 C 0.5192(4) 0.62032(19) 0.84977(15) 0.0156(8) Uani 1.0 2 d .
C10 C 0.5263(4) 0.6052(2) 0.78412(14) 0.0148(7) Uani 1.0 2 d .
C11 C 0.5507(4) 0.5297(2) 0.76392(14) 0.0156(7) Uani 1.0 2 d .
C12 C 0.5659(4) 0.4712(2) 0.80745(14) 0.0152(7) Uani 1.0 2 d .
C13 C 0.2115(4) 0.81052(18) 0.77872(15) 0.0180(8) Uani 1.0 2 d .
C14 C 0.0842(4) 0.74799(19) 0.77463(14) 0.0167(8) Uani 1.0 2 d .
C15 C 0.0824(4) 0.67162(19) 0.79995(14) 0.0146(7) Uani 1.0 2 d .
C16 C 0.2077(4) 0.65743(18) 0.82927(14) 0.0150(8) Uani 1.0 2 d .
C17 C 0.3347(4) 0.72311(19) 0.83452(14) 0.0137(7) Uani 1.0 2 d .
C18 C 0.3355(4) 0.79931(19) 0.80871(15) 0.0182(8) Uani 1.0 2 d .
C19 C -0.1414(4) 0.35277(19) 0.76562(15) 0.0174(8) Uani 1.0 2 d .
C20 C -0.1296(4) 0.43064(19) 0.79492(15) 0.0166(8) Uani 1.0 2 d .
C21 C -0.0733(4) 0.50236(19) 0.76354(14) 0.0145(7) Uani 1.0 2 d .
C22 C -0.0255(4) 0.49618(18) 0.70395(14) 0.0112(7) Uani 1.0 2 d .
C23 C -0.0384(4) 0.41658(19) 0.67527(14) 0.0146(7) Uani 1.0 2 d .
C24 C -0.0978(4) 0.34452(19) 0.70598(15) 0.0165(8) Uani 1.0 2 d .
C25 C 0.2802(4) 0.34744(19) 0.70134(15) 0.0174(8) Uani 1.0 2 d .
C26 C 0.2471(4) 0.31642(19) 0.76638(15) 0.0190(8) Uani 1.0 2 d .
C27 C 0.2931(4) 0.23696(19) 0.77896(15) 0.0206(8) Uani 1.0 2 d .
C28 C 0.2599(4) 0.20087(19) 0.84324(15) 0.0199(8) Uani 1.0 2 d .
C29 C 0.3049(4) 0.1209(2) 0.85197(15) 0.0234(9) Uani 1.0 2 d .
C30 C 0.2789(4) 0.0806(2) 0.91542(15) 0.0211(8) Uani 1.0 2 d .
C31 C 0.3153(5) -0.0029(2) 0.91739(16) 0.0247(9) Uani 1.0 2 d .
C32 C 0.2937(4) -0.0472(2) 0.97957(15) 0.0223(8) Uani 1.0 2 d .
C33 C 0.3248(5) -0.1315(2) 0.97711(16) 0.0255(9) Uani 1.0 2 d .
C34 C 0.3049(5) -0.1769(3) 1.03875(16) 0.0319(10) Uani 1.0 2 d .
C35 C 0.6359(4) 0.7225(2) 0.72813(16) 0.0230(8) Uani 1.0 2 d .
C36 C 0.5964(4) 0.7931(2) 0.69423(16) 0.0242(9) Uani 1.0 2 d .
C37 C 0.5018(4) 0.7664(2) 0.63044(15) 0.0211(8) Uani 1.0 2 d .
C38 C 0.4529(4) 0.8374(2) 0.60097(15) 0.0207(8) Uani 1.0 2 d .
C39 C 0.3686(4) 0.81201(19) 0.53461(15) 0.0174(8) Uani 1.0 2 d .
C40 C 0.3076(4) 0.8799(2) 0.50592(15) 0.0205(8) Uani 1.0 2 d .
C41 C 0.2191(4) 0.85278(19) 0.44086(15) 0.0201(8) Uani 1.0 2 d .
C42 C 0.1592(4) 0.9196(2) 0.41249(16) 0.0254(9) Uani 1.0 2 d .
C43 C 0.0622(4) 0.8919(3) 0.34901(16) 0.0271(9) Uani 1.0 2 d .
C44 C 0.0025(5) 0.9607(3) 0.32229(17) 0.0337(10) Uani 1.0 2 d .
C45 C 0.1575(4) 0.5539(2) 0.90759(14) 0.0195(8) Uani 1.0 2 d .
C46 C 0.1694(4) 0.46562(19) 0.91354(15) 0.0186(8) Uani 1.0 2 d .
C47 C 0.1032(4) 0.42184(19) 0.96984(15) 0.0204(8) Uani 1.0 2 d .
C48 C 0.1244(4) 0.33500(19) 0.97384(15) 0.0186(8) Uani 1.0 2 d .
C49 C 0.0836(4) 0.29154(19) 1.03448(15) 0.0202(8) Uani 1.0 2 d .
C50 C 0.1153(4) 0.20648(19) 1.03609(15) 0.0181(8) Uani 1.0 2 d .
C51 C 0.0924(4) 0.1638(2) 1.09839(16) 0.0234(9) Uani 1.0 2 d .
C52 C 0.1352(4) 0.0824(2) 1.10003(16) 0.0234(9) Uani 1.0 2 d .
C53 C 0.1193(5) 0.0410(3) 1.16327(17) 0.0321(10) Uani 1.0 2 d .
C54 C 0.1656(6) -0.0391(3) 1.16367(19) 0.0453(12) Uani 1.0 2 d .
C55 C -0.0482(4) 0.6054(2) 0.63599(16) 0.0200(8) Uani 1.0 2 d .
C56 C 0.0490(4) 0.6727(3) 0.60261(18) 0.0289(9) Uani 1.0 2 d .
C57A C -0.0324(6) 0.7194(3) 0.5569(2) 0.0220(8) Uani 0.777(5) 2 d .
C57B C -0.0027(19) 0.7575(10) 0.5976(8) 0.0220(8) Uani 0.223(5) 2 d .
C58A C -0.1111(6) 0.7697(3) 0.5927(2) 0.0220(8) Uani 0.777(5) 2 d .
C58B C -0.1175(19) 0.7380(10) 0.5407(7) 0.0220(8) Uani 0.223(5) 2 d .
C59 C -0.1474(5) 0.8375(3) 0.5525(3) 0.0455(12) Uani 1.0 2 d .
C60 C -0.2358(5) 0.8103(3) 0.4873(3) 0.0457(13) Uani 1.0 2 d .
C61 C -0.2856(5) 0.8829(2) 0.45619(18) 0.0309(10) Uani 1.0 2 d .
C62 C -0.3780(5) 0.8608(3) 0.39234(18) 0.0342(11) Uani 1.0 2 d .
C63 C -0.4304(5) 0.9336(3) 0.36775(16) 0.0310(10) Uani 1.0 2 d .
C64 C -0.5238(5) 0.9142(3) 0.30338(18) 0.0496(14) Uani 1.0 2 d .
H2 H 0.5521 0.5846 0.5712 0.0187 Uiso 1.0 2 calc R
H6 H 0.1309 0.5050 0.5066 0.0169 Uiso 1.0 2 calc R
H8 H 0.5351 0.5749 0.9374 0.0206 Uiso 1.0 2 calc R
H12 H 0.5793 0.4193 0.7932 0.0182 Uiso 1.0 2 calc R
H14 H -0.0010 0.7573 0.7547 0.0200 Uiso 1.0 2 calc R
H18 H 0.4213 0.8434 0.8118 0.0219 Uiso 1.0 2 calc R
H20 H -0.1597 0.4350 0.8360 0.0199 Uiso 1.0 2 calc R
H24 H -0.1082 0.2905 0.6863 0.0198 Uiso 1.0 2 calc R
H25A H 0.3784 0.3476 0.6949 0.0208 Uiso 1.0 2 calc R
H25B H 0.2138 0.3101 0.6671 0.0208 Uiso 1.0 2 calc R
H26A H 0.1436 0.3045 0.7686 0.0228 Uiso 1.0 2 calc R
H26B H 0.2968 0.3608 0.8001 0.0228 Uiso 1.0 2 calc R
H27A H 0.2454 0.1936 0.7442 0.0247 Uiso 1.0 2 calc R
H27B H 0.3969 0.2498 0.7772 0.0247 Uiso 1.0 2 calc R
H28A H 0.3100 0.2430 0.8784 0.0238 Uiso 1.0 2 calc R
H28B H 0.1564 0.1887 0.8457 0.0238 Uiso 1.0 2 calc R
H29A H 0.4076 0.1336 0.8478 0.0281 Uiso 1.0 2 calc R
H29B H 0.2535 0.0793 0.8166 0.0281 Uiso 1.0 2 calc R
H30A H 0.3375 0.1194 0.9510 0.0254 Uiso 1.0 2 calc R
H30B H 0.1777 0.0715 0.9218 0.0254 Uiso 1.0 2 calc R
H31A H 0.4160 0.0069 0.9100 0.0296 Uiso 1.0 2 calc R
H31B H 0.2562 -0.0410 0.8815 0.0296 Uiso 1.0 2 calc R
H32A H 0.3567 -0.0110 1.0154 0.0267 Uiso 1.0 2 calc R
H32B H 0.1942 -0.0553 0.9883 0.0267 Uiso 1.0 2 calc R
H33A H 0.4241 -0.1232 0.9679 0.0307 Uiso 1.0 2 calc R
H33B H 0.2615 -0.1675 0.9413 0.0307 Uiso 1.0 2 calc R
H34A H 0.3267 -0.2308 1.0338 0.0383 Uiso 1.0 2 calc R
H34B H 0.3690 -0.1424 1.0743 0.0383 Uiso 1.0 2 calc R
H34C H 0.2062 -0.1867 1.0477 0.0383 Uiso 1.0 2 calc R
H35A H 0.6885 0.6951 0.7008 0.0275 Uiso 1.0 2 calc R
H35B H 0.6976 0.7447 0.7687 0.0275 Uiso 1.0 2 calc R
H36A H 0.6848 0.8353 0.6865 0.0290 Uiso 1.0 2 calc R
H36B H 0.5467 0.8207 0.7229 0.0290 Uiso 1.0 2 calc R
H37A H 0.5549 0.7442 0.6000 0.0253 Uiso 1.0 2 calc R
H37B H 0.4173 0.7205 0.6372 0.0253 Uiso 1.0 2 calc R
H38A H 0.5371 0.8853 0.5975 0.0248 Uiso 1.0 2 calc R
H38B H 0.3928 0.8564 0.6297 0.0248 Uiso 1.0 2 calc R
H39A H 0.4315 0.7973 0.5052 0.0209 Uiso 1.0 2 calc R
H39B H 0.2894 0.7611 0.5376 0.0209 Uiso 1.0 2 calc R
H40A H 0.2476 0.8961 0.5361 0.0246 Uiso 1.0 2 calc R
H40B H 0.3870 0.9300 0.5013 0.0246 Uiso 1.0 2 calc R
H41A H 0.2791 0.8364 0.4108 0.0241 Uiso 1.0 2 calc R
H41B H 0.1396 0.8027 0.4455 0.0241 Uiso 1.0 2 calc R
H42A H 0.2391 0.9683 0.4054 0.0305 Uiso 1.0 2 calc R
H42B H 0.1045 0.9386 0.4439 0.0305 Uiso 1.0 2 calc R
H43A H 0.1168 0.8738 0.3171 0.0326 Uiso 1.0 2 calc R
H43B H -0.0176 0.8429 0.3557 0.0326 Uiso 1.0 2 calc R
H44A H -0.0584 0.9395 0.2819 0.0404 Uiso 1.0 2 calc R
H44B H -0.0536 0.9780 0.3532 0.0404 Uiso 1.0 2 calc R
H44C H 0.0809 1.0089 0.3146 0.0404 Uiso 1.0 2 calc R
H45A H 0.0571 0.5549 0.9062 0.0234 Uiso 1.0 2 calc R
H45B H 0.2141 0.5913 0.9443 0.0234 Uiso 1.0 2 calc R
H46A H 0.2713 0.4673 0.9179 0.0223 Uiso 1.0 2 calc R
H46B H 0.1231 0.4318 0.8735 0.0223 Uiso 1.0 2 calc R
H47A H 0.1470 0.4558 1.0101 0.0245 Uiso 1.0 2 calc R
H47B H 0.0002 0.4172 0.9649 0.0245 Uiso 1.0 2 calc R
H48A H 0.2257 0.3394 0.9707 0.0223 Uiso 1.0 2 calc R
H48B H 0.0677 0.2992 0.9364 0.0223 Uiso 1.0 2 calc R
H49A H -0.0191 0.2835 1.0368 0.0243 Uiso 1.0 2 calc R
H49B H 0.1370 0.3278 1.0724 0.0243 Uiso 1.0 2 calc R
H50A H 0.0540 0.1689 1.0006 0.0217 Uiso 1.0 2 calc R
H50B H 0.2153 0.2143 1.0283 0.0217 Uiso 1.0 2 calc R
H51A H -0.0093 0.1517 1.1046 0.0280 Uiso 1.0 2 calc R
H51B H 0.1483 0.2027 1.1344 0.0280 Uiso 1.0 2 calc R
H52A H 0.0761 0.0426 1.0652 0.0281 Uiso 1.0 2 calc R
H52B H 0.2356 0.0941 1.0916 0.0281 Uiso 1.0 2 calc R
H53A H 0.1772 0.0808 1.1984 0.0385 Uiso 1.0 2 calc R
H53B H 0.0186 0.0279 1.1714 0.0385 Uiso 1.0 2 calc R
H54A H 0.1536 -0.0635 1.2052 0.0544 Uiso 1.0 2 calc R
H54B H 0.1073 -0.0792 1.1295 0.0544 Uiso 1.0 2 calc R
H54C H 0.2658 -0.0262 1.1566 0.0544 Uiso 1.0 2 calc R
H55A H -0.1045 0.6302 0.6632 0.0240 Uiso 1.0 2 calc R
H55B H -0.1145 0.5637 0.6042 0.0240 Uiso 1.0 2 calc R
H56A H 0.1081 0.6470 0.5778 0.0346 Uiso 1.0 2 calc R
H56B H 0.1136 0.7138 0.6352 0.0346 Uiso 1.0 2 calc R
H59A H -0.0569 0.8784 0.5454 0.0546 Uiso 1.0 2 calc R
H59B H -0.1989 0.8677 0.5782 0.0546 Uiso 1.0 2 calc R
H60A H -0.3203 0.7635 0.4925 0.0548 Uiso 1.0 2 calc R
H60B H -0.1786 0.7893 0.4582 0.0548 Uiso 1.0 2 calc R
H61A H -0.3387 0.9051 0.4866 0.0371 Uiso 1.0 2 calc R
H61B H -0.2001 0.9287 0.4504 0.0371 Uiso 1.0 2 calc R
H62A H -0.4611 0.8127 0.3968 0.0411 Uiso 1.0 2 calc R
H62B H -0.3230 0.8431 0.3604 0.0411 Uiso 1.0 2 calc R
H63A H -0.3468 0.9816 0.3637 0.0371 Uiso 1.0 2 calc R
H63B H -0.4848 0.9512 0.4000 0.0371 Uiso 1.0 2 calc R
H64A H -0.5529 0.9640 0.2910 0.0595 Uiso 1.0 2 calc R
H64B H -0.4702 0.8983 0.2707 0.0595 Uiso 1.0 2 calc R
H64C H -0.6085 0.8678 0.3070 0.0595 Uiso 1.0 2 calc R
H57A H 0.0358 0.7576 0.5324 0.0263 Uiso 0.777(5) 2 calc R
H57B H -0.1013 0.6780 0.5259 0.0263 Uiso 0.777(5) 2 calc R
H58A H -0.0515 0.7962 0.6329 0.0263 Uiso 0.777(5) 2 calc R
H58B H -0.1999 0.7314 0.6043 0.0263 Uiso 0.777(5) 2 calc R
H57C H -0.0412 0.7699 0.6372 0.0263 Uiso 0.223(5) 2 calc R
H57D H 0.0771 0.8061 0.5902 0.0263 Uiso 0.223(5) 2 calc R
H58C H -0.2007 0.6906 0.5466 0.0263 Uiso 0.223(5) 2 calc R
H58D H -0.0817 0.7299 0.4994 0.0263 Uiso 0.223(5) 2 calc R

loop_
_atom_site_aniso_label
_atom_site_aniso_U_11
_atom_site_aniso_U_22
_atom_site_aniso_U_33
_atom_site_aniso_U_12
_atom_site_aniso_U_13
_atom_site_aniso_U_23
Br1 0.0236(2) 0.02141(17) 0.01243(15) 0.00764(14) 0.00447(14) 0.00623(13)
Br2 0.0280(3) 0.02569(18) 0.01637(16) 0.01013(15) 0.00015(15) 0.00873(14)
Br3 0.0422(3) 0.01602(17) 0.02722(19) 0.01065(16) 0.00442(18) 0.00689(15)
Br4 0.0415(3) 0.01953(17) 0.02505(19) 0.00013(16) 0.00943(18) 0.00926(15)
S1 0.0144(5) 0.0196(4) 0.0121(4) 0.0019(4) 0.0010(4) -0.0003(4)
S2 0.0137(5) 0.0312(5) 0.0101(4) 0.0096(4) 0.0016(4) 0.0027(4)
S3 0.0174(5) 0.0190(4) 0.0209(5) 0.0059(4) -0.0032(4) -0.0039(4)
S4 0.0137(5) 0.0181(4) 0.0188(4) 0.0048(4) 0.0027(4) -0.0010(4)
O1 0.0200(14) 0.0144(11) 0.0095(10) 0.0071(10) 0.0032(10) 0.0056(9)
O2 0.0154(13) 0.0225(12) 0.0166(11) 0.0068(10) -0.0003(10) 0.0062(10)
O3 0.0207(14) 0.0151(11) 0.0183(12) 0.0065(10) 0.0040(11) 0.0050(10)
O4 0.0148(13) 0.0128(11) 0.0194(12) 0.0050(9) 0.0044(10) 0.0057(10)
C1 0.022(2) 0.0170(16) 0.0084(15) 0.0101(14) 0.0029(14) 0.0029(13)
C2 0.0150(19) 0.0185(17) 0.0126(15) 0.0028(14) 0.0036(14) -0.0001(14)
C3 0.0120(18) 0.0169(16) 0.0125(15) 0.0075(13) 0.0008(14) -0.0016(14)
C4 0.0164(19) 0.0148(16) 0.0104(15) 0.0074(14) 0.0037(14) 0.0036(13)
C5 0.0149(18) 0.0122(15) 0.0137(15) 0.0062(13) 0.0032(14) -0.0013(13)
C6 0.0159(19) 0.0167(16) 0.0098(15) 0.0067(14) -0.0029(14) 0.0004(13)
C7 0.0102(18) 0.0206(17) 0.0168(16) 0.0062(14) 0.0005(14) 0.0076(14)
C8 0.0127(18) 0.0279(18) 0.0097(15) 0.0041(15) -0.0004(14) 0.0041(14)
C9 0.0123(18) 0.0170(16) 0.0164(16) 0.0040(14) -0.0026(14) -0.0020(14)
C10 0.0064(17) 0.0241(17) 0.0135(15) 0.0031(14) 0.0002(14) 0.0078(14)
C11 0.0085(17) 0.0257(18) 0.0115(15) 0.0040(14) -0.0010(14) 0.0006(14)
C12 0.0123(18) 0.0211(17) 0.0131(15) 0.0060(14) 0.0019(14) 0.0030(14)
C13 0.029(3) 0.0108(15) 0.0154(16) 0.0076(14) 0.0035(16) 0.0032(14)
C14 0.022(2) 0.0171(16) 0.0141(16) 0.0106(15) 0.0030(15) 0.0027(14)
C15 0.0141(19) 0.0181(16) 0.0148(16) 0.0090(14) 0.0048(14) 0.0002(14)
C16 0.021(2) 0.0125(15) 0.0133(16) 0.0053(14) 0.0069(15) 0.0021(14)
C17 0.0122(18) 0.0166(16) 0.0134(15) 0.0053(13) 0.0034(14) -0.0013(14)
C18 0.017(2) 0.0166(16) 0.0194(17) 0.0022(14) 0.0028(15) -0.0002(15)
C19 0.0137(19) 0.0192(17) 0.0172(16) 0.0004(14) 0.0020(15) 0.0081(15)
C20 0.0126(19) 0.0209(17) 0.0162(16) 0.0039(14) 0.0027(14) 0.0027(15)
C21 0.0102(18) 0.0159(16) 0.0162(16) 0.0028(13) -0.0008(14) -0.0013(14)
C22 0.0046(16) 0.0153(16) 0.0144(16) 0.0041(13) -0.0008(13) 0.0045(14)
C23 0.0115(18) 0.0187(16) 0.0129(15) 0.0027(14) 0.0005(14) 0.0042(14)
C24 0.0155(19) 0.0139(16) 0.0186(16) 0.0030(14) -0.0017(15) 0.0013(14)
C25 0.019(2) 0.0171(16) 0.0177(16) 0.0083(14) 0.0005(15) 0.0020(14)
C26 0.022(2) 0.0187(17) 0.0178(17) 0.0085(15) 0.0007(15) 0.0056(15)
C27 0.026(3) 0.0180(17) 0.0178(17) 0.0055(15) 0.0022(16) 0.0028(15)
C28 0.026(3) 0.0174(17) 0.0170(16) 0.0064(15) 0.0028(16) 0.0055(15)
C29 0.031(3) 0.0218(18) 0.0182(17) 0.0094(16) 0.0008(16) 0.0070(15)
C30 0.028(3) 0.0186(17) 0.0178(17) 0.0072(15) 0.0010(16) 0.0056(15)
C31 0.033(3) 0.0233(18) 0.0197(18) 0.0104(17) 0.0028(17) 0.0058(16)
C32 0.030(3) 0.0191(17) 0.0196(17) 0.0089(16) 0.0026(16) 0.0053(15)
C33 0.030(3) 0.0243(18) 0.0250(19) 0.0103(17) 0.0060(17) 0.0118(16)
C34 0.044(3) 0.0244(19) 0.026(2) 0.0081(18) 0.0027(19) 0.0130(17)
C35 0.014(2) 0.0305(19) 0.0240(18) 0.0048(16) 0.0002(16) 0.0116(16)
C36 0.026(3) 0.0258(19) 0.0202(18) 0.0070(16) 0.0009(16) 0.0087(16)
C37 0.024(3) 0.0227(18) 0.0182(17) 0.0080(15) 0.0027(16) 0.0084(15)
C38 0.025(2) 0.0240(18) 0.0155(16) 0.0085(16) 0.0046(16) 0.0084(15)
C39 0.0161(19) 0.0198(17) 0.0187(17) 0.0076(14) 0.0039(15) 0.0064(14)
C40 0.026(3) 0.0206(18) 0.0161(17) 0.0083(15) 0.0021(16) 0.0067(15)
C41 0.021(2) 0.0182(17) 0.0186(17) 0.0027(15) -0.0002(16) 0.0058(15)
C42 0.029(3) 0.0222(18) 0.0237(18) 0.0065(16) -0.0014(17) 0.0077(16)
C43 0.027(3) 0.0273(19) 0.0247(19) 0.0072(17) -0.0063(17) 0.0062(16)
C44 0.038(3) 0.037(3) 0.027(2) 0.0127(19) -0.0008(19) 0.0118(18)
C45 0.024(2) 0.0202(17) 0.0137(16) 0.0059(15) 0.0024(15) 0.0033(14)
C46 0.020(2) 0.0187(17) 0.0200(17) 0.0083(15) 0.0043(15) 0.0049(15)
C47 0.024(2) 0.0156(16) 0.0208(17) 0.0033(15) 0.0020(16) 0.0043(15)
C48 0.019(2) 0.0190(17) 0.0190(17) 0.0069(15) 0.0045(15) 0.0028(15)
C49 0.026(2) 0.0163(16) 0.0181(17) 0.0047(15) 0.0028(16) 0.0021(15)
C50 0.019(2) 0.0191(17) 0.0178(16) 0.0060(15) 0.0057(15) 0.0032(14)
C51 0.030(3) 0.0191(17) 0.0206(18) 0.0065(16) 0.0019(16) 0.0029(15)
C52 0.031(3) 0.0204(17) 0.0221(18) 0.0106(16) 0.0044(17) 0.0065(15)
C53 0.047(3) 0.028(2) 0.0245(19) 0.0158(19) -0.0001(19) 0.0077(17)
C54 0.074(4) 0.041(3) 0.032(3) 0.029(3) 0.015(3) 0.022(2)
C55 0.021(2) 0.0202(17) 0.0205(17) 0.0078(15) 0.0036(16) 0.0101(15)
C56 0.026(3) 0.0286(19) 0.042(3) 0.0164(17) 0.0168(19) 0.0244(18)
C57A 0.029(2) 0.0217(17) 0.0188(16) 0.0119(15) 0.0050(16) 0.0075(14)
C57B 0.029(2) 0.0217(17) 0.0188(16) 0.0119(15) 0.0050(16) 0.0075(14)
C58A 0.029(2) 0.0217(17) 0.0188(16) 0.0119(15) 0.0050(16) 0.0075(14)
C58B 0.029(2) 0.0217(17) 0.0188(16) 0.0119(15) 0.0050(16) 0.0075(14)
C59 0.033(3) 0.039(3) 0.069(3) 0.017(2) 0.002(3) 0.026(3)
C60 0.051(3) 0.0203(19) 0.077(4) 0.0141(19) 0.041(3) 0.020(3)
C61 0.035(3) 0.0212(18) 0.042(3) 0.0099(17) 0.018(2) 0.0102(18)
C62 0.037(3) 0.028(2) 0.038(3) 0.0038(19) 0.019(2) -0.0044(19)
C63 0.029(3) 0.038(3) 0.0207(18) 0.0010(18) 0.0015(17) 0.0000(17)
C64 0.038(3) 0.074(4) 0.027(3) -0.001(3) 0.004(2) -0.001(3)

loop_
_atom_type_symbol
_atom_type_description
_atom_type_scat_dispersion_real
_atom_type_scat_dispersion_imag
_atom_type_scat_source
C C 0.0033 0.0016
;
International Tables for Crystallography
(1992, Vol. C, Tables 4.2.6.8 and 6.1.1.4)
;
H H 0.0000 0.0000
;
International Tables for Crystallography
(1992, Vol. C, Table 6.1.1.4)
;
Br Br -0.2901 2.4595
;
International Tables for Crystallography
(1992, Vol. C, Tables 4.2.6.8 and 6.1.1.4)
;
O O 0.0106 0.0060
;
International Tables for Crystallography
(1992, Vol. C, Tables 4.2.6.8 and 6.1.1.4)
;
S S 0.1246 0.1234
;
International Tables for Crystallography
(1992, Vol. C, Tables 4.2.6.8 and 6.1.1.4)
;

loop_
_geom_angle_atom_site_label_1
_geom_angle_atom_site_label_2
_geom_angle_atom_site_label_3
_geom_angle
_geom_angle_publ_flag
C5 S1 C23 106.55(14) yes
C3 S2 C11 106.39(17) yes
C9 S3 C17 104.66(15) yes
C15 S4 C21 106.52(16) yes
C4 O1 C25 115.4(3) yes
C10 O2 C35 114.1(3) yes
C16 O3 C45 117.8(3) yes
C22 O4 C55 115.8(3) yes
Br1 C1 C2 119.6(3) yes
Br1 C1 C6 118.9(3) yes
C2 C1 C6 121.5(3) yes
C1 C2 C3 119.0(3) yes
S2 C3 C2 115.3(3) yes
S2 C3 C4 123.2(3) yes
C2 C3 C4 120.8(3) yes
O1 C4 C3 120.7(3) yes
O1 C4 C5 120.2(3) yes
C3 C4 C5 119.0(3) yes
S1 C5 C4 123.5(3) yes
S1 C5 C6 115.7(3) yes
C4 C5 C6 120.5(3) yes
C1 C6 C5 119.1(3) yes
Br2 C7 C8 120.7(3) yes
Br2 C7 C12 118.9(3) yes
C8 C7 C12 120.3(3) yes
C7 C8 C9 119.9(3) yes
S3 C9 C8 118.2(3) yes
S3 C9 C10 120.9(3) yes
C8 C9 C10 120.9(4) yes
O2 C10 C9 120.3(3) yes
O2 C10 C11 121.3(3) yes
C9 C10 C11 118.4(3) yes
S2 C11 C10 122.5(3) yes
S2 C11 C12 116.5(3) yes
C10 C11 C12 120.6(3) yes
C7 C12 C11 119.8(4) yes
Br3 C13 C14 118.2(3) yes
Br3 C13 C18 120.3(3) yes
C14 C13 C18 121.4(3) yes
C13 C14 C15 119.3(4) yes
S4 C15 C14 116.4(3) yes
S4 C15 C16 122.7(3) yes
C14 C15 C16 120.7(3) yes
O3 C16 C15 122.0(3) yes
O3 C16 C17 119.0(3) yes
C15 C16 C17 118.8(3) yes
S3 C17 C16 122.4(3) yes
S3 C17 C18 117.3(3) yes
C16 C17 C18 120.1(3) yes
C13 C18 C17 119.8(3) yes
Br4 C19 C20 118.4(3) yes
Br4 C19 C24 119.9(3) yes
C20 C19 C24 121.6(3) yes
C19 C20 C21 119.3(3) yes
S4 C21 C20 116.1(3) yes
S4 C21 C22 123.0(3) yes
C20 C21 C22 120.5(3) yes
O4 C22 C21 121.5(3) yes
O4 C22 C23 119.2(3) yes
C21 C22 C23 119.2(3) yes
S1 C23 C22 122.5(3) yes
S1 C23 C24 116.8(3) yes
C22 C23 C24 120.4(3) yes
C19 C24 C23 119.0(3) yes
O1 C25 C26 108.2(3) yes
C25 C26 C27 111.4(3) yes
C26 C27 C28 114.3(3) yes
C27 C28 C29 111.7(3) yes
C28 C29 C30 115.9(4) yes
C29 C30 C31 112.0(3) yes
C30 C31 C32 115.4(4) yes
C31 C32 C33 112.7(3) yes
C32 C33 C34 113.8(4) yes
O2 C35 C36 108.2(3) yes
C35 C36 C37 114.7(3) yes
C36 C37 C38 113.1(3) yes
C37 C38 C39 112.8(3) yes
C38 C39 C40 114.1(3) yes
C39 C40 C41 113.7(3) yes
C40 C41 C42 113.8(3) yes
C41 C42 C43 114.6(3) yes
C42 C43 C44 113.0(3) yes
O3 C45 C46 105.5(3) yes
C45 C46 C47 114.5(3) yes
C46 C47 C48 111.2(3) yes
C47 C48 C49 115.2(3) yes
C48 C49 C50 111.8(3) yes
C49 C50 C51 114.7(3) yes
C50 C51 C52 113.1(3) yes
C51 C52 C53 113.7(4) yes
C52 C53 C54 112.3(4) yes
O4 C55 C56 106.2(3) yes
C55 C56 C57A 112.9(4) yes
C55 C56 C57B 113.0(7) yes
C56 C57A C58A 112.1(4) yes
C56 C57B C58B 104.4(11) yes
C57A C58A C59 111.7(4) yes
C57B C58B C59 91.0(10) yes
C58A C59 C60 117.9(4) yes
C58B C59 C60 81.1(6) yes
C59 C60 C61 112.6(4) yes
C60 C61 C62 116.2(3) yes
C61 C62 C63 112.7(3) yes
C62 C63 C64 114.6(4) yes
C1 C2 H2 120.520 no
C3 C2 H2 120.507 no
C1 C6 H6 120.428 no
C5 C6 H6 120.422 no
C7 C8 H8 120.032 no
C9 C8 H8 120.039 no
C7 C12 H12 120.113 no
C11 C12 H12 120.116 no
C13 C14 H14 120.357 no
C15 C14 H14 120.358 no
C13 C18 H18 120.111 no
C17 C18 H18 120.124 no
C19 C20 H20 120.365 no
C21 C20 H20 120.383 no
C19 C24 H24 120.508 no
C23 C24 H24 120.501 no
O1 C25 H25A 110.058 no
O1 C25 H25B 110.058 no
C26 C25 H25A 110.060 no
C26 C25 H25B 110.067 no
H25A C25 H25B 108.405 no
C25 C26 H26A 109.323 no
C25 C26 H26B 109.327 no
C27 C26 H26A 109.341 no
C27 C26 H26B 109.349 no
H26A C26 H26B 107.989 no
C26 C27 H27A 108.683 no
C26 C27 H27B 108.673 no
C28 C27 H27A 108.668 no
C28 C27 H27B 108.663 no
H27A C27 H27B 107.611 no
C27 C28 H28A 109.288 no
C27 C28 H28B 109.274 no
C29 C28 H28A 109.291 no
C29 C28 H28B 109.299 no
H28A C28 H28B 107.956 no
C28 C29 H29A 108.318 no
C28 C29 H29B 108.318 no
C30 C29 H29A 108.320 no
C30 C29 H29B 108.324 no
H29A C29 H29B 107.411 no
C29 C30 H30A 109.209 no
C29 C30 H30B 109.206 no
C31 C30 H30A 109.214 no
C31 C30 H30B 109.207 no
H30A C30 H30B 107.917 no
C30 C31 H31A 108.415 no
C30 C31 H31B 108.410 no
C32 C31 H31A 108.416 no
C32 C31 H31B 108.418 no
H31A C31 H31B 107.466 no
C31 C32 H32A 109.049 no
C31 C32 H32B 109.057 no
C33 C32 H32A 109.048 no
C33 C32 H32B 109.046 no
H32A C32 H32B 107.826 no
C32 C33 H33A 108.794 no
C32 C33 H33B 108.797 no
C34 C33 H33A 108.801 no
C34 C33 H33B 108.793 no
H33A C33 H33B 107.680 no
C33 C34 H34A 109.475 no
C33 C34 H34B 109.467 no
C33 C34 H34C 109.475 no
H34A C34 H34B 109.465 no
H34A C34 H34C 109.473 no
H34B C34 H34C 109.472 no
O2 C35 H35A 110.066 no
O2 C35 H35B 110.072 no
C36 C35 H35A 110.057 no
C36 C35 H35B 110.056 no
H35A C35 H35B 108.412 no
C35 C36 H36A 108.581 no
C35 C36 H36B 108.581 no
C37 C36 H36A 108.586 no
C37 C36 H36B 108.583 no
H36A C36 H36B 107.553 no
C36 C37 H37A 108.957 no
C36 C37 H37B 108.964 no
C38 C37 H37A 108.945 no
C38 C37 H37B 108.943 no
H37A C37 H37B 107.756 no
C37 C38 H38A 109.039 no
C37 C38 H38B 109.030 no
C39 C38 H38A 109.042 no
C39 C38 H38B 109.039 no
H38A C38 H38B 107.805 no
C38 C39 H39A 108.734 no
C38 C39 H39B 108.735 no
C40 C39 H39A 108.738 no
C40 C39 H39B 108.740 no
H39A C39 H39B 107.646 no
C39 C40 H40A 108.825 no
C39 C40 H40B 108.822 no
C41 C40 H40A 108.821 no
C41 C40 H40B 108.819 no
H40A C40 H40B 107.688 no
C40 C41 H41A 108.810 no
C40 C41 H41B 108.801 no
C42 C41 H41A 108.808 no
C42 C41 H41B 108.803 no
H41A C41 H41B 107.688 no
C41 C42 H42A 108.615 no
C41 C42 H42B 108.615 no
C43 C42 H42A 108.604 no
C43 C42 H42B 108.619 no
H42A C42 H42B 107.580 no
C42 C43 H43A 108.977 no
C42 C43 H43B 108.973 no
C44 C43 H43A 108.971 no
C44 C43 H43B 108.975 no
H43A C43 H43B 107.778 no
C43 C44 H44A 109.472 no
C43 C44 H44B 109.463 no
C43 C44 H44C 109.475 no
H44A C44 H44B 109.470 no
H44A C44 H44C 109.484 no
H44B C44 H44C 109.464 no
O3 C45 H45A 110.626 no
O3 C45 H45B 110.632 no
C46 C45 H45A 110.642 no
C46 C45 H45B 110.643 no
H45A C45 H45B 108.766 no
C45 C46 H46A 108.637 no
C45 C46 H46B 108.639 no
C47 C46 H46A 108.637 no
C47 C46 H46B 108.638 no
H46A C46 H46B 107.578 no
C46 C47 H47A 109.398 no
C46 C47 H47B 109.400 no
C48 C47 H47A 109.396 no
C48 C47 H47B 109.400 no
H47A C47 H47B 108.006 no
C47 C48 H48A 108.461 no
C47 C48 H48B 108.460 no
C49 C48 H48A 108.471 no
C49 C48 H48B 108.465 no
H48A C48 H48B 107.493 no
C48 C49 H49A 109.268 no
C48 C49 H49B 109.272 no
C50 C49 H49A 109.265 no
C50 C49 H49B 109.257 no
H49A C49 H49B 107.937 no
C49 C50 H50A 108.587 no
C49 C50 H50B 108.591 no
C51 C50 H50A 108.602 no
C51 C50 H50B 108.592 no
H50A C50 H50B 107.574 no
C50 C51 H51A 108.945 no
C50 C51 H51B 108.948 no
C52 C51 H51A 108.951 no
C52 C51 H51B 108.950 no
H51A C51 H51B 107.765 no
C51 C52 H52A 108.826 no
C51 C52 H52B 108.819 no
C53 C52 H52A 108.803 no
C53 C52 H52B 108.805 no
H52A C52 H52B 107.690 no
C52 C53 H53A 109.135 no
C52 C53 H53B 109.132 no
C54 C53 H53A 109.144 no
C54 C53 H53B 109.143 no
H53A C53 H53B 107.867 no
C53 C54 H54A 109.468 no
C53 C54 H54B 109.465 no
C53 C54 H54C 109.471 no
H54A C54 H54B 109.480 no
H54A C54 H54C 109.467 no
H54B C54 H54C 109.475 no
O4 C55 H55A 110.486 no
O4 C55 H55B 110.487 no
C56 C55 H55A 110.491 no
C56 C55 H55B 110.475 no
H55A C55 H55B 108.672 no
C55 C56 H56A 109.009 no
C55 C56 H56B 108.998 no
C57A C56 H56A 109.008 no
C57A C56 H56B 108.998 no
C57B C56 H56A 134.398 no
C57B C56 H56B 74.514 no
H56A C56 H56B 107.789 no
C56 C57A H57A 109.184 no
C56 C57A H57B 109.180 no
C58A C57A H57A 109.188 no
C58A C57A H57B 109.181 no
H57A C57A H57B 107.900 no
C56 C57B H57C 110.873 no
C56 C57B H57D 110.866 no
C58B C57B H57C 110.871 no
C58B C57B H57D 110.865 no
H57C C57B H57D 108.915 no
C57A C58A H58A 109.284 no
C57A C58A H58B 109.287 no
C59 C58A H58A 109.280 no
C59 C58A H58B 109.287 no
H58A C58A H58B 107.949 no
C57B C58B H58C 113.476 no
C57B C58B H58D 113.475 no
C59 C58B H58C 113.466 no
C59 C58B H58D 113.459 no
H58C C58B H58D 110.765 no
C58A C59 H59A 107.829 no
C58A C59 H59B 107.824 no
C58B C59 H59A 104.854 no
C58B C59 H59B 141.800 no
C60 C59 H59A 107.831 no
C60 C59 H59B 107.829 no
H59A C59 H59B 107.162 no
C59 C60 H60A 109.072 no
C59 C60 H60B 109.068 no
C61 C60 H60A 109.068 no
C61 C60 H60B 109.070 no
H60A C60 H60B 107.820 no
C60 C61 H61A 108.223 no
C60 C61 H61B 108.220 no
C62 C61 H61A 108.236 no
C62 C61 H61B 108.228 no
H61A C61 H61B 107.376 no
C61 C62 H62A 109.053 no
C61 C62 H62B 109.051 no
C63 C62 H62A 109.046 no
C63 C62 H62B 109.038 no
H62A C62 H62B 107.807 no
C62 C63 H63A 108.622 no
C62 C63 H63B 108.617 no
C64 C63 H63A 108.621 no
C64 C63 H63B 108.617 no
H63A C63 H63B 107.575 no
C63 C64 H64A 109.476 no
C63 C64 H64B 109.466 no
C63 C64 H64C 109.475 no
H64A C64 H64B 109.470 no
H64A C64 H64C 109.474 no
H64B C64 H64C 109.466 no

loop_
_geom_bond_atom_site_label_1
_geom_bond_atom_site_label_2
_geom_bond_distance
_geom_bond_publ_flag
Br1 C1 1.900(3) yes
Br2 C7 1.891(4) yes
Br3 C13 1.895(4) yes
Br4 C19 1.897(3) yes
S1 C5 1.772(3) yes
S1 C23 1.776(4) yes
S2 C3 1.774(4) yes
S2 C11 1.777(4) yes
S3 C9 1.784(4) yes
S3 C17 1.770(4) yes
S4 C15 1.772(3) yes
S4 C21 1.777(4) yes
O1 C4 1.370(4) yes
O1 C25 1.438(4) yes
O2 C10 1.370(4) yes
O2 C35 1.454(4) yes
O3 C16 1.364(4) yes
O3 C45 1.450(4) yes
O4 C22 1.373(4) yes
O4 C55 1.446(5) yes
C1 C2 1.379(5) yes
C1 C6 1.392(5) yes
C2 C3 1.395(5) yes
C3 C4 1.403(5) yes
C4 C5 1.393(5) yes
C5 C6 1.396(5) yes
C7 C8 1.389(5) yes
C7 C12 1.389(5) yes
C8 C9 1.370(5) yes
C9 C10 1.408(5) yes
C10 C11 1.400(5) yes
C11 C12 1.382(5) yes
C13 C14 1.384(5) yes
C13 C18 1.375(6) yes
C14 C15 1.388(5) yes
C15 C16 1.401(5) yes
C16 C17 1.408(4) yes
C17 C18 1.391(5) yes
C19 C20 1.384(5) yes
C19 C24 1.383(5) yes
C20 C21 1.389(5) yes
C21 C22 1.395(5) yes
C22 C23 1.402(5) yes
C23 C24 1.393(5) yes
C25 C26 1.514(5) yes
C26 C27 1.530(6) yes
C27 C28 1.528(5) yes
C28 C29 1.520(6) yes
C29 C30 1.527(5) yes
C30 C31 1.525(6) yes
C31 C32 1.527(5) yes
C32 C33 1.512(6) yes
C33 C34 1.525(5) yes
C35 C36 1.509(6) yes
C36 C37 1.527(5) yes
C37 C38 1.517(6) yes
C38 C39 1.529(5) yes
C39 C40 1.526(6) yes
C40 C41 1.525(5) yes
C41 C42 1.503(6) yes
C42 C43 1.534(5) yes
C43 C44 1.518(6) yes
C45 C46 1.510(5) yes
C46 C47 1.522(5) yes
C47 C48 1.516(5) yes
C48 C49 1.523(5) yes
C49 C50 1.527(5) yes
C50 C51 1.519(5) yes
C51 C52 1.521(6) yes
C52 C53 1.520(5) yes
C53 C54 1.518(7) yes
C55 C56 1.506(5) yes
C56 C57A 1.546(7) yes
C56 C57B 1.624(19) yes
C57A C58A 1.517(8) yes
C57B C58B 1.52(3) yes
C58A C59 1.526(7) yes
C58B C59 1.770(18) yes
C59 C60 1.527(6) yes
C60 C61 1.558(6) yes
C61 C62 1.513(6) yes
C62 C63 1.523(6) yes
C63 C64 1.525(5) yes
C2 H2 0.950 no
C6 H6 0.950 no
C8 H8 0.950 no
C12 H12 0.950 no
C14 H14 0.950 no
C18 H18 0.950 no
C20 H20 0.950 no
C24 H24 0.950 no
C25 H25A 0.990 no
C25 H25B 0.990 no
C26 H26A 0.990 no
C26 H26B 0.990 no
C27 H27A 0.990 no
C27 H27B 0.990 no
C28 H28A 0.990 no
C28 H28B 0.990 no
C29 H29A 0.990 no
C29 H29B 0.990 no
C30 H30A 0.990 no
C30 H30B 0.990 no
C31 H31A 0.990 no
C31 H31B 0.990 no
C32 H32A 0.990 no
C32 H32B 0.990 no
C33 H33A 0.990 no
C33 H33B 0.990 no
C34 H34A 0.980 no
C34 H34B 0.980 no
C34 H34C 0.980 no
C35 H35A 0.990 no
C35 H35B 0.990 no
C36 H36A 0.990 no
C36 H36B 0.990 no
C37 H37A 0.990 no
C37 H37B 0.990 no
C38 H38A 0.990 no
C38 H38B 0.990 no
C39 H39A 0.990 no
C39 H39B 0.990 no
C40 H40A 0.990 no
C40 H40B 0.990 no
C41 H41A 0.990 no
C41 H41B 0.990 no
C42 H42A 0.990 no
C42 H42B 0.990 no
C43 H43A 0.990 no
C43 H43B 0.990 no
C44 H44A 0.980 no
C44 H44B 0.980 no
C44 H44C 0.980 no
C45 H45A 0.990 no
C45 H45B 0.990 no
C46 H46A 0.990 no
C46 H46B 0.990 no
C47 H47A 0.990 no
C47 H47B 0.990 no
C48 H48A 0.990 no
C48 H48B 0.990 no
C49 H49A 0.990 no
C49 H49B 0.990 no
C50 H50A 0.990 no
C50 H50B 0.990 no
C51 H51A 0.990 no
C51 H51B 0.990 no
C52 H52A 0.990 no
C52 H52B 0.990 no
C53 H53A 0.990 no
C53 H53B 0.990 no
C54 H54A 0.980 no
C54 H54B 0.980 no
C54 H54C 0.980 no
C55 H55A 0.990 no
C55 H55B 0.990 no
C56 H56A 0.990 no
C56 H56B 0.990 no
C57A H57A 0.990 no
C57A H57B 0.990 no
C57B H57C 0.990 no
C57B H57D 0.990 no
C58A H58A 0.990 no
C58A H58B 0.990 no
C58B H58C 0.990 no
C58B H58D 0.990 no
C59 H59A 0.990 no
C59 H59B 0.990 no
C60 H60A 0.990 no
C60 H60B 0.990 no
C61 H61A 0.990 no
C61 H61B 0.990 no
C62 H62A 0.990 no
C62 H62B 0.990 no
C63 H63A 0.990 no
C63 H63B 0.990 no
C64 H64A 0.980 no
C64 H64B 0.980 no
C64 H64C 0.980 no

loop_
_geom_contact_atom_site_label_1
_geom_contact_atom_site_label_2
_geom_contact_distance
_geom_contact_publ_flag
_geom_contact_site_symmetry_2
S1 O1 3.083(3) no .
S1 O4 3.050(3) no .
S2 O1 3.103(3) no .
S2 O2 3.094(3) no .
S2 C25 3.490(4) no .
S2 C35 3.517(4) no .
S3 O2 3.035(3) no .
S3 O3 3.049(2) no .
S4 O3 3.114(3) no .
S4 O4 3.112(3) no .
S4 C45 3.385(4) no .
S4 C55 3.486(4) no .
O1 O4 3.551(4) no .
O1 C10 3.576(4) no .
O1 C11 2.995(4) no .
O1 C12 3.435(4) no .
O1 C22 3.335(5) no .
O1 C23 2.920(4) no .
O1 C24 3.492(4) no .
O2 C3 3.178(4) no .
O2 C17 3.033(5) no .
O2 C18 3.516(5) no .
O2 C37 2.949(4) no .
O3 C8 3.333(5) no .
O3 C9 2.905(4) no .
O3 C10 3.428(4) no .
O3 C21 3.090(4) no .
O4 C4 3.406(5) no .
O4 C5 3.002(5) no .
O4 C14 3.522(4) no .
O4 C15 3.040(4) no .
O4 C16 3.562(4) no .
C1 C4 2.781(5) no .
C2 C5 2.793(5) no .
C2 C37 3.554(5) no .
C3 C6 2.783(5) no .
C3 C10 3.395(4) no .
C3 C25 3.210(5) no .
C4 C11 3.323(4) no .
C4 C23 3.287(5) no .
C5 C22 3.336(5) no .
C5 C25 3.265(5) no .
C7 C10 2.786(5) no .
C8 C11 2.777(5) no .
C9 C12 2.774(5) no .
C9 C16 3.277(6) no .
C9 C35 3.254(5) no .
C10 C17 3.289(6) no .
C11 C25 3.546(4) no .
C11 C35 3.217(5) no .
C12 C25 3.510(4) no .
C12 C26 3.475(4) no .
C13 C16 2.779(5) no .
C14 C17 2.787(5) no .
C14 C55 3.585(5) no .
C15 C18 2.780(5) no .
C15 C22 3.339(4) no .
C15 C45 3.195(5) no .
C15 C55 3.575(5) no .
C16 C21 3.355(4) no .
C17 C45 3.388(5) no .
C19 C22 2.773(5) no .
C20 C23 2.784(5) no .
C20 C45 3.590(4) no .
C20 C46 3.554(5) no .
C21 C24 2.788(5) no .
C21 C45 3.517(4) no .
C21 C55 3.224(5) no .
C23 C55 3.292(5) no .
C55 C58A 3.101(6) no .
C55 C58B 3.184(17) no .
C57A C60 3.099(8) no .
C57B C60 3.393(18) no .
Br1 S2 3.5479(10) no 2_666
Br1 C2 3.548(4) no 2_666
Br3 C44 3.566(5) no 2_576
Br4 C34 3.579(4) no 2_557
S2 Br1 3.5479(10) no 2_666
S4 C11 3.426(4) no 1_455
S4 C12 3.521(3) no 1_455
C2 Br1 3.548(4) no 2_666
C11 S4 3.426(4) no 1_655
C12 S4 3.521(3) no 1_655
C12 C20 3.281(6) no 1_655
C20 C12 3.281(6) no 1_455
C34 Br4 3.579(4) no 2_557
C44 Br3 3.566(5) no 2_576
Br1 H2 2.9212 no .
Br1 H6 2.9163 no .
Br1 H39A 3.1897 no .
Br1 H39B 3.4189 no .
Br2 H8 2.9416 no .
Br2 H12 2.9026 no .
Br2 H26B 3.5963 no .
Br2 H28A 3.2985 no .
Br2 H46A 3.4360 no .
Br2 H48A 3.5584 no .
Br3 H14 2.8894 no .
Br3 H18 2.9252 no .
Br3 H38B 3.2844 no .
Br3 H58A 3.3339 no .
Br3 H57C 3.4072 no .
Br3 H57D 3.4658 no .
Br4 H20 2.8944 no .
Br4 H24 2.9304 no .
Br4 H26A 3.5949 no .
Br4 H48B 3.5181 no .
S1 H6 2.7597 no .
S1 H24 2.7854 no .
S1 H25B 3.1543 no .
S1 H55B 3.2202 no .
S2 H2 2.7564 no .
S2 H12 2.7663 no .
S2 H25A 2.9158 no .
S2 H35A 2.9733 no .
S3 H8 2.7905 no .
S3 H18 2.7872 no .
S3 H35B 3.1961 no .
S3 H45B 3.4095 no .
S4 H14 2.7668 no .
S4 H20 2.7689 no .
S4 H45A 2.7582 no .
S4 H55A 2.9132 no .
O1 H12 3.5460 no .
O1 H26A 2.6839 no .
O1 H26B 2.4911 no .
O2 H36A 3.2509 no .
O2 H36B 2.5960 no .
O2 H37A 3.3340 no .
O2 H37B 2.5815 no .
O3 H8 3.5374 no .
O3 H46A 2.5686 no .
O3 H46B 2.4779 no .
O4 H56A 2.5228 no .
O4 H56B 2.5521 no .
C1 H37A 3.4826 no .
C1 H37B 3.4085 no .
C1 H56A 3.3838 no .
C2 H6 3.2725 no .
C2 H35A 3.5780 no .
C2 H37A 3.0382 no .
C2 H37B 3.1357 no .
C3 H25A 3.0167 no .
C3 H35A 3.5108 no .
C3 H37B 3.4789 no .
C4 H2 3.2911 no .
C4 H6 3.2800 no .
C4 H25A 2.6112 no .
C4 H25B 2.6140 no .
C5 H25B 3.1085 no .
C5 H56A 3.3045 no .
C6 H2 3.2749 no .
C6 H56A 2.8838 no .
C7 H26B 3.0849 no .
C7 H46A 3.0457 no .
C8 H12 3.2671 no .
C8 H46A 2.7877 no .
C9 H35B 3.0239 no .
C9 H46A 3.4726 no .
C10 H8 3.2738 no .
C10 H12 3.2749 no .
C10 H35A 2.7042 no .
C10 H35B 2.5190 no .
C11 H25A 3.2420 no .
C11 H26B 3.3771 no .
C11 H35A 3.1195 no .
C11 H35B 3.4594 no .
C12 H8 3.2668 no .
C12 H25A 3.1470 no .
C12 H26B 2.7648 no .
C13 H36B 3.5822 no .
C13 H56B 3.2900 no .
C13 H57C 3.5876 no .
C14 H18 3.2605 no .
C14 H55A 3.0906 no .
C14 H56B 3.0260 no .
C14 H58A 3.3477 no .
C14 H57C 3.0923 no .
C15 H45A 2.9918 no .
C15 H55A 3.1906 no .
C15 H56B 3.5848 no .
C16 H14 3.2817 no .
C16 H18 3.2844 no .
C16 H45A 2.6512 no .
C16 H45B 2.6907 no .
C17 H36B 3.4540 no .
C17 H45B 3.3204 no .
C18 H14 3.2607 no .
C18 H36B 2.8534 no .
C19 H26A 3.1169 no .
C19 H46B 3.2134 no .
C20 H24 3.2707 no .
C20 H45A 3.1313 no .
C20 H46B 2.8311 no .
C21 H45A 3.1312 no .
C21 H46B 3.3041 no .
C21 H55A 3.0927 no .
C21 H55B 3.5473 no .
C22 H20 3.2753 no .
C22 H24 3.2850 no .
C22 H55A 2.6869 no .
C22 H55B 2.5927 no .
C23 H25B 3.4331 no .
C23 H26A 3.4396 no .
C23 H55B 3.1245 no .
C24 H20 3.2696 no .
C24 H25B 3.4452 no .
C24 H26A 2.8415 no .
C25 H12 3.2469 no .
C25 H27A 2.6814 no .
C25 H27B 2.7008 no .
C26 H12 3.2292 no .
C26 H28A 2.7760 no .
C26 H28B 2.7554 no .
C26 H46B 3.4363 no .
C27 H12 3.5065 no .
C27 H25A 2.6251 no .
C27 H25B 2.8168 no .
C27 H29A 2.6797 no .
C27 H29B 2.6969 no .
C28 H26A 2.7580 no .
C28 H26B 2.7768 no .
C28 H30A 2.8190 no .
C28 H30B 2.7507 no .
C28 H48A 3.5759 no .
C28 H48B 3.5138 no .
C29 H27A 2.6866 no .
C29 H27B 2.7079 no .
C29 H31A 2.6963 no .
C29 H31B 2.7045 no .
C30 H28A 2.7764 no .
C30 H28B 2.7927 no .
C30 H32A 2.7970 no .
C30 H32B 2.7583 no .
C30 H50A 3.5636 no .
C30 H50B 3.4173 no .
C31 H29A 2.7359 no .
C31 H29B 2.6634 no .
C31 H33A 2.7073 no .
C31 H33B 2.7121 no .
C32 H30A 2.7764 no .
C32 H30B 2.7842 no .
C32 H34A 3.3738 no .
C32 H34B 2.7474 no .
C32 H34C 2.7475 no .
C32 H52A 3.5275 no .
C32 H52B 3.4703 no .
C33 H31A 2.7258 no .
C33 H31B 2.6856 no .
C34 H32A 2.7312 no .
C34 H32B 2.7357 no .
C34 H54B 3.5172 no .
C34 H54C 3.5861 no .
C35 H37A 2.7906 no .
C35 H37B 2.7142 no .
C36 H18 3.3669 no .
C36 H38A 2.6938 no .
C36 H38B 2.7620 no .
C37 H2 3.4067 no .
C37 H35A 2.7730 no .
C37 H35B 3.3992 no .
C37 H39A 2.7521 no .
C37 H39B 2.6851 no .
C38 H36A 2.7605 no .
C38 H36B 2.6818 no .
C38 H40A 2.7336 no .
C38 H40B 2.7647 no .
C38 H56B 3.5717 no .
C38 H57D 3.5737 no .
C39 H37A 2.6859 no .
C39 H37B 2.7545 no .
C39 H41A 2.7385 no .
C39 H41B 2.7399 no .
C39 H56A 3.4256 no .
C39 H56B 3.5447 no .
C39 H57A 3.1474 no .
C39 H57D 3.1910 no .
C40 H38A 2.7876 no .
C40 H38B 2.7217 no .
C40 H42A 2.7420 no .
C40 H42B 2.6906 no .
C40 H57A 3.0035 no .
C40 H57D 3.0458 no .
C41 H39A 2.7539 no .
C41 H39B 2.7227 no .
C41 H43A 2.7562 no .
C41 H43B 2.7469 no .
C41 H57A 2.9744 no .
C41 H57D 3.5949 no .
C41 H58D 3.4771 no .
C42 H40A 2.7259 no .
C42 H40B 2.7245 no .
C42 H44A 3.3809 no .
C42 H44B 2.7419 no .
C42 H44C 2.7419 no .
C43 H41A 2.7667 no .
C43 H41B 2.7161 no .
C44 H42A 2.7302 no .
C44 H42B 2.7207 no .
C44 H61B 3.4903 no .
C44 H62B 3.4583 no .
C45 H20 3.3690 no .
C45 H47A 2.7384 no .
C45 H47B 2.7676 no .
C46 H8 3.5346 no .
C46 H20 3.3667 no .
C46 H26B 3.4422 no .
C46 H48A 2.6075 no .
C46 H48B 2.7474 no .
C47 H45A 2.7361 no .
C47 H45B 2.8184 no .
C47 H49A 2.7878 no .
C47 H49B 2.7484 no .
C48 H28A 3.4351 no .
C48 H46A 2.6646 no .
C48 H46B 2.6955 no .
C48 H50A 2.7466 no .
C48 H50B 2.6539 no .
C49 H47A 2.7056 no .
C49 H47B 2.8372 no .
C49 H51A 2.7854 no .
C49 H51B 2.7262 no .
C50 H30A 3.5318 no .
C50 H30B 3.4488 no .
C50 H48A 2.6748 no .
C50 H48B 2.7167 no .
C50 H52A 2.7401 no .
C50 H52B 2.7019 no .
C51 H49A 2.8092 no .
C51 H49B 2.7205 no .
C51 H53A 2.7312 no .
C51 H53B 2.7467 no .
C52 H32A 3.5809 no .
C52 H32B 3.4266 no .
C52 H50A 2.7465 no .
C52 H50B 2.6860 no .
C52 H54A 3.3613 no .
C52 H54B 2.7202 no .
C52 H54C 2.7203 no .
C53 H51A 2.7544 no .
C53 H51B 2.7165 no .
C54 H34B 3.5975 no .
C54 H34C 3.5303 no .
C54 H52A 2.7123 no .
C54 H52B 2.6966 no .
C55 H14 3.3910 no .
C55 H57A 3.3781 no .
C55 H57B 2.7126 no .
C55 H58A 3.1787 no .
C55 H58B 2.9390 no .
C55 H57C 2.7117 no .
C55 H57D 3.4298 no .
C55 H58C 2.9183 no .
C56 H14 3.5857 no .
C56 H37B 3.4838 no .
C56 H39B 2.9242 no .
C56 H58A 2.5964 no .
C56 H58B 2.8775 no .
C56 H58C 2.7057 no .
C56 H58D 2.7339 no .
C57A H39B 3.1270 no .
C57A H40A 3.5112 no .
C57A H41B 3.1690 no .
C57A H55A 2.7700 no .
C57A H55B 2.7422 no .
C57A H59A 2.7317 no .
C57A H59B 3.3533 no .
C57A H60A 3.2845 no .
C57A H60B 2.8571 no .
C57B H14 3.3027 no .
C57B H39B 3.2478 no .
C57B H40A 3.2899 no .
C57B H55A 2.5887 no .
C57B H55B 3.1149 no .
C57B H59A 2.4741 no .
C57B H59B 3.0104 no .
C57B H60B 3.3750 no .
C58A H14 3.4938 no .
C58A H55A 2.8018 no .
C58A H55B 3.4266 no .
C58A H56A 3.3783 no .
C58A H56B 2.7034 no .
C58A H60A 2.7636 no .
C58A H60B 2.8856 no .
C58B H41B 3.3625 no .
C58B H55A 3.1948 no .
C58B H55B 3.2316 no .
C58B H56A 3.0610 no .
C58B H56B 2.9792 no .
C58B H60A 2.2918 no .
C58B H60B 2.0627 no .
C59 H61A 2.7247 no .
C59 H61B 2.7522 no .
C59 H57A 2.5735 no .
C59 H57B 2.8542 no .
C59 H57C 2.4292 no .
C59 H57D 2.4641 no .
C60 H62A 2.7738 no .
C60 H62B 2.8307 no .
C60 H57A 3.0995 no .
C60 H57B 2.9510 no .
C60 H58A 3.4367 no .
C60 H58B 2.8587 no .
C60 H57D 3.5901 no .
C60 H58C 2.4637 no .
C60 H58D 2.2784 no .
C61 H44B 3.4223 no .
C61 H59A 2.7927 no .
C61 H59B 2.6585 no .
C61 H63A 2.7068 no .
C61 H63B 2.7082 no .
C62 H44B 3.4552 no .
C62 H60A 2.7992 no .
C62 H60B 2.8250 no .
C62 H64A 3.3929 no .
C62 H64B 2.7696 no .
C62 H64C 2.7696 no .
C63 H61A 2.6682 no .
C63 H61B 2.7273 no .
C64 H62A 2.7586 no .
C64 H62B 2.7573 no .
H2 H35A 3.1848 no .
H2 H37A 2.6903 no .
H2 H37B 3.2552 no .
H6 H56A 2.8237 no .
H8 H45B 3.2630 no .
H8 H46A 2.7008 no .
H12 H25A 2.6986 no .
H12 H26B 2.7055 no .
H12 H27B 2.8828 no .
H14 H55A 2.7075 no .
H14 H56B 3.0053 no .
H14 H58A 2.6916 no .
H14 H58B 3.4864 no .
H14 H57C 2.4855 no .
H18 H36B 2.4198 no .
H20 H45A 2.7406 no .
H20 H46B 2.8267 no .
H20 H47B 3.0505 no .
H24 H25B 3.1680 no .
H24 H26A 2.8177 no .
H25A H26A 2.8620 no .
H25A H26B 2.4554 no .
H25A H27A 2.8212 no .
H25A H27B 2.4390 no .
H25B H26A 2.3096 no .
H25B H26B 2.8603 no .
H25B H27A 2.6254 no .
H25B H27B 3.1413 no .
H26A H27A 2.3896 no .
H26A H27B 2.8693 no .
H26A H28A 3.0531 no .
H26A H28B 2.5765 no .
H26A H46B 3.0646 no .
H26B H27A 2.8692 no .
H26B H27B 2.3744 no .
H26B H28A 2.6189 no .
H26B H28B 3.0502 no .
H26B H46A 3.0679 no .
H26B H46B 2.8704 no .
H27A H28A 2.8670 no .
H27A H28B 2.3878 no .
H27A H29A 2.9255 no .
H27A H29B 2.4847 no .
H27B H28A 2.3713 no .
H27B H28B 2.8672 no .
H27B H29A 2.4892 no .
H27B H29B 2.9846 no .
H28A H29A 2.3766 no .
H28A H29B 2.8587 no .
H28A H30A 2.6535 no .
H28A H30B 3.0068 no .
H28A H48A 2.8059 no .
H28A H48B 3.1317 no .
H28A H50B 3.3940 no .
H28B H29A 2.8586 no .
H28B H29B 2.3633 no .
H28B H30A 3.1385 no .
H28B H30B 2.5975 no .
H28B H48A 3.4461 no .
H28B H48B 2.9597 no .
H28B H50A 3.5093 no .
H29A H30A 2.3469 no .
H29A H30B 2.8620 no .
H29A H31A 2.5296 no .
H29A H31B 3.0220 no .
H29B H30A 2.8614 no .
H29B H30B 2.4041 no .
H29B H31A 2.8978 no .
H29B H31B 2.4610 no .
H30A H31A 2.3779 no .
H30A H31B 2.8626 no .
H30A H32A 2.6298 no .
H30A H32B 3.0274 no .
H30A H50A 3.3720 no .
H30A H50B 2.8027 no .
H30A H52B 3.2268 no .
H30B H31A 2.8625 no .
H30B H31B 2.3712 no .
H30B H32A 3.0998 no .
H30B H32B 2.5965 no .
H30B H50A 2.8590 no .
H30B H50B 3.1256 no .
H30B H52A 3.2857 no .
H30B H52B 3.5472 no .
H31A H32A 2.3589 no .
H31A H32B 2.8624 no .
H31A H33A 2.5299 no .
H31A H33B 3.0101 no .
H31B H32A 2.8620 no .
H31B H32B 2.3912 no .
H31B H33A 2.9407 no .
H31B H33B 2.4922 no .
H32A H33A 2.3663 no .
H32A H33B 2.8545 no .
H32A H34B 2.5684 no .
H32A H34C 3.0247 no .
H32A H52A 3.3793 no .
H32A H52B 2.8984 no .
H32A H54C 3.1889 no .
H32B H33A 2.8545 no .
H32B H33B 2.3625 no .
H32B H34B 3.0316 no .
H32B H34C 2.5733 no .
H32B H52A 2.8041 no .
H32B H52B 3.1531 no .
H32B H54B 3.1843 no .
H32B H54C 3.5233 no .
H33A H34A 2.3532 no .
H33A H34B 2.3695 no .
H33A H34C 2.8589 no .
H33B H34A 2.3531 no .
H33B H34B 2.8587 no .
H33B H34C 2.3695 no .
H34B H54B 3.3343 no .
H34B H54C 2.9934 no .
H34C H54B 2.8636 no .
H34C H54C 3.3376 no .
H35A H36A 2.3660 no .
H35A H36B 2.8588 no .
H35A H37A 2.6442 no .
H35A H37B 2.9972 no .
H35B H36A 2.3450 no .
H35B H36B 2.3504 no .
H36A H37A 2.3445 no .
H36A H37B 2.8620 no .
H36A H38A 2.5462 no .
H36A H38B 3.1083 no .
H36B H37A 2.8615 no .
H36B H37B 2.4077 no .
H36B H38A 2.8818 no .
H36B H38B 2.5354 no .
H37A H38A 2.3981 no .
H37A H38B 2.8586 no .
H37A H39A 2.5323 no .
H37A H39B 2.8855 no .
H37B H38A 2.8586 no .
H37B H38B 2.3436 no .
H37B H39A 3.0939 no .
H37B H39B 2.5341 no .
H37B H56A 3.0617 no .
H37B H56B 2.9579 no .
H38A H39A 2.3528 no .
H38A H39B 2.8654 no .
H38A H40A 3.0554 no .
H38A H40B 2.6249 no .
H38B H39A 2.8656 no .
H38B H39B 2.4061 no .
H38B H40A 2.5208 no .
H38B H40B 3.0017 no .
H38B H56B 3.1157 no .
H38B H57D 3.0055 no .
H39A H40A 2.8626 no .
H39A H40B 2.3625 no .
H39A H41A 2.5687 no .
H39A H41B 3.0369 no .
H39B H40A 2.3877 no .
H39B H40B 2.8626 no .
H39B H41A 2.9863 no .
H39B H41B 2.5369 no .
H39B H56A 2.4643 no .
H39B H56B 2.8198 no .
H39B H57A 2.4727 no .
H39B H57D 2.7279 no .
H39B H58D 3.5468 no .
H40A H41A 2.8623 no .
H40A H41B 2.3736 no .
H40A H42A 3.0350 no .
H40A H42B 2.5065 no .
H40A H59A 2.9602 no .
H40A H57A 2.6421 no .
H40A H57D 2.3451 no .
H40B H41A 2.3749 no .
H40B H41B 2.8623 no .
H40B H42A 2.5599 no .
H40B H42B 2.9534 no .
H41A H42A 2.3322 no .
H41A H42B 2.8435 no .
H41A H43A 2.6009 no .
H41A H43B 3.0569 no .
H41B H42A 2.8436 no .
H41B H42B 2.3737 no .
H41B H43A 2.9931 no .
H41B H43B 2.5364 no .
H41B H59A 3.4286 no .
H41B H60B 3.1198 no .
H41B H57A 2.2395 no .
H41B H57B 3.3418 no .
H41B H57D 3.1691 no .
H41B H58D 2.5824 no .
H42A H43A 2.3781 no .
H42A H43B 2.8687 no .
H42A H44B 3.0214 no .
H42A H44C 2.5600 no .
H42B H43A 2.8687 no .
H42B H43B 2.3860 no .
H42B H44B 2.5499 no .
H42B H44C 3.0066 no .
H42B H59A 2.8423 no .
H42B H60B 3.2334 no .
H42B H61B 2.9772 no .
H42B H57A 3.5318 no .
H43A H44A 2.3503 no .
H43A H44B 2.8553 no .
H43A H44C 2.3650 no .
H43B H44A 2.3503 no .
H43B H44B 2.3649 no .
H43B H44C 2.8554 no .
H43B H60B 2.8335 no .
H43B H61B 3.3460 no .
H43B H62B 3.0201 no .
H44A H62B 3.3004 no .
H44B H61B 2.6507 no .
H44B H62B 2.9900 no .
H44B H63A 2.9354 no .
H45A H46A 2.8645 no .
H45A H46B 2.4079 no .
H45A H47A 2.9803 no .
H45A H47B 2.5872 no .
H45B H46A 2.3420 no .
H45B H46B 2.8625 no .
H45B H47A 2.6459 no .
H45B H47B 3.1512 no .
H46A H47A 2.3875 no .
H46A H47B 2.8636 no .
H46A H48A 2.3841 no .
H46A H48B 3.0242 no .
H46B H47A 2.8640 no .
H46B H47B 2.3637 no .
H46B H48A 2.8571 no .
H46B H48B 2.5661 no .
H47A H48A 2.4240 no .
H47A H48B 2.8541 no .
H47A H49A 2.9867 no .
H47A H49B 2.5180 no .
H47B H48A 2.8525 no .
H47B H48B 2.3154 no .
H47B H49A 2.7024 no .
H47B H49B 3.1296 no .
H48A H49A 2.8612 no .
H48A H49B 2.3900 no .
H48A H50A 3.0001 no .
H48A H50B 2.4235 no .
H48B H49A 2.3572 no .
H48B H49B 2.8617 no .
H48B H50A 2.5672 no .
H48B H50B 2.9219 no .
H49A H50A 2.3429 no .
H49A H50B 2.8639 no .
H49A H51A 2.6692 no .
H49A H51B 3.0658 no .
H49B H50A 2.8646 no .
H49B H50B 2.4155 no .
H49B H51A 3.0198 no .
H49B H51B 2.5099 no .
H50A H51A 2.3441 no .
H50A H51B 2.8563 no .
H50A H52A 2.5803 no .
H50A H52B 3.0070 no .
H50B H51A 2.8560 no .
H50B H51B 2.3925 no .
H50B H52A 2.9723 no .
H50B H52B 2.4746 no .
H51A H52A 2.3568 no .
H51A H52B 2.8602 no .
H51A H53A 3.0335 no .
H51A H53B 2.5859 no .
H51B H52A 2.8601 no .
H51B H52B 2.3872 no .
H51B H53A 2.5287 no .
H51B H53B 2.9990 no .
H52A H53A 2.8615 no .
H52A H53B 2.3665 no .
H52A H54A 3.5994 no .
H52A H54B 2.5389 no .
H52A H54C 3.0058 no .
H52B H53A 2.3790 no .
H52B H53B 2.8614 no .
H52B H54A 3.5880 no .
H52B H54B 2.9816 no .
H52B H54C 2.5224 no .
H53A H54A 2.3539 no .
H53A H54B 2.8571 no .
H53A H54C 2.3669 no .
H53B H54A 2.3539 no .
H53B H54B 2.3667 no .
H53B H54C 2.8571 no .
H55A H56A 2.8634 no .
H55A H56B 2.3618 no .
H55A H57B 3.0211 no .
H55A H58A 2.7701 no .
H55A H58B 2.4477 no .
H55A H57C 2.3308 no .
H55A H57D 3.4791 no .
H55A H58C 2.8455 no .
H55B H56A 2.3832 no .
H55B H56B 2.8639 no .
H55B H57B 2.5394 no .
H55B H58B 3.1202 no .
H55B H57C 3.3321 no .
H55B H58C 2.7471 no .
H55B H58D 3.5553 no .
H56A H57A 2.3401 no .
H56A H57B 2.4187 no .
H56A H58A 3.5034 no .
H56A H57C 3.1223 no .
H56A H57D 2.7477 no .
H56A H58C 3.3177 no .
H56A H58D 3.0012 no .
H56B H57A 2.4168 no .
H56B H57B 2.8823 no .
H56B H58A 2.3907 no .
H56B H58B 3.1805 no .
H56B H57C 1.9938 no .
H56B H57D 1.9216 no .
H56B H58C 3.3566 no .
H56B H58D 3.3295 no .
H59A H60A 2.8548 no .
H59A H60B 2.3186 no .
H59A H61A 3.0660 no .
H59A H61B 2.6139 no .
H59A H57A 2.4380 no .
H59A H57B 3.2410 no .
H59A H58A 2.3293 no .
H59A H58B 2.8567 no .
H59A H57C 2.7029 no .
H59A H57D 2.1779 no .
H59A H58C 3.0538 no .
H59A H58D 2.5563 no .
H59B H60A 2.4249 no .
H59B H60B 2.8530 no .
H59B H61A 2.4425 no .
H59B H61B 2.9024 no .
H59B H57A 3.5032 no .
H59B H58A 2.3477 no .
H59B H58B 2.3433 no .
H59B H57C 2.7725 no .
H59B H57D 3.1445 no .
H59B H58C 2.9884 no .
H59B H58D 3.3030 no .
H60A H61A 2.4128 no .
H60A H61B 2.8847 no .
H60A H62A 2.6013 no .
H60A H62B 3.1150 no .
H60A H57A 3.5459 no .
H60A H57B 2.9271 no .
H60A H58B 2.6552 no .
H60A H58C 2.1749 no .
H60A H58D 2.5491 no .
H60B H61A 2.8844 no .
H60B H61B 2.3909 no .
H60B H62A 3.0675 no .
H60B H62B 2.6901 no .
H60B H57A 2.6699 no .
H60B H57B 2.5937 no .
H60B H58B 3.2607 no .
H60B H57D 3.4931 no .
H60B H58C 2.5064 no .
H60B H58D 1.7396 no .
H61A H62A 2.3848 no .
H61A H62B 2.8495 no .
H61A H63A 2.9202 no .
H61A H63B 2.4716 no .
H61B H62A 2.8500 no .
H61B H62B 2.3373 no .
H61B H63A 2.5331 no .
H61B H63B 3.0136 no .
H62A H63A 2.8613 no .
H62A H63B 2.3726 no .
H62A H64B 3.0536 no .
H62A H64C 2.6004 no .
H62B H63A 2.3737 no .
H62B H63B 2.8614 no .
H62B H64B 2.5989 no .
H62B H64C 3.0516 no .
H63A H64A 2.3507 no .
H63A H64B 2.3687 no .
H63A H64C 2.8580 no .
H63B H64A 2.3507 no .
H63B H64B 2.8579 no .
H63B H64C 2.3689 no .
H57A H58A 2.4911 no .
H57A H58B 2.8461 no .
H57B H58A 2.8464 no .
H57B H58B 2.2732 no .
H57C H58C 2.4284 no .
H57C H58D 2.9116 no .
H57D H58C 2.9126 no .
H57D H58D 2.4114 no .
Br1 H2 3.4585 no 2_666
Br1 H55B 3.3807 no 2_566
Br1 H60A 3.3563 no 1_655
Br2 H8 3.1436 no 2_667
Br2 H20 3.3541 no 1_655
Br2 H34A 3.3796 no 2_657
Br2 H45B 3.1422 no 2_667
Br2 H47A 3.1221 no 2_667
Br3 H29B 3.1006 no 1_565
Br3 H31B 3.0435 no 1_565
Br3 H44A 3.2609 no 2_576
Br3 H44B 3.2737 no 2_576
Br3 H44C 3.5882 no 2_576
Br3 H53B 3.4470 no 2_567
Br3 H63A 3.0156 no 2_576
Br3 H64A 3.5531 no 2_576
Br3 H64B 3.4977 no 2_576
Br4 H34A 3.5692 no 2_557
Br4 H34B 3.3579 no 2_557
Br4 H34C 3.2290 no 2_557
Br4 H54A 3.4138 no 2_557
Br4 H54B 3.5934 no 2_557
Br4 H64C 3.1934 no 2_466
S1 H6 3.1022 no 2_566
S1 H41B 3.3522 no 2_566
S1 H57B 3.2060 no 2_566
S1 H58D 3.2211 no 2_566
S2 H55A 3.2608 no 1_655
S2 H55B 3.4886 no 1_655
S3 H33A 3.4592 no 1_565
S3 H50B 3.1897 no 2_667
S3 H51B 3.4600 no 2_667
S3 H52B 3.5095 no 2_667
S4 H35A 3.5946 no 1_455
S4 H49B 3.0809 no 2_567
C1 H2 3.4671 no 2_666
C1 H55B 3.5731 no 2_566
C5 H57B 3.3020 no 2_566
C5 H58D 3.5848 no 2_566
C6 H6 3.3135 no 2_566
C6 H55B 3.1404 no 2_566
C6 H57B 3.1660 no 2_566
C7 H20 3.2606 no 1_655
C7 H47A 3.4784 no 2_667
C8 H48A 3.5287 no 2_667
C8 H49B 3.2082 no 2_667
C9 H49B 3.4662 no 2_667
C12 H20 2.9300 no 1_655
C13 H31B 3.1299 no 1_565
C13 H33B 3.3947 no 1_565
C13 H51A 3.4633 no 2_567
C14 H51A 3.2490 no 2_567
C14 H51B 3.3799 no 2_567
C16 H33B 3.5661 no 1_565
C17 H33A 3.5955 no 1_565
C17 H33B 3.1064 no 1_565
C18 H31B 3.3312 no 1_565
C18 H33A 3.4792 no 1_565
C18 H33B 3.0261 no 1_565
C19 H12 3.3276 no 1_455
C20 H12 2.8166 no 1_455
C21 H12 3.4532 no 1_455
C24 H43A 3.5917 no 2_566
C25 H43B 3.5693 no 2_566
C25 H62B 3.5279 no 2_566
C27 H44A 3.3150 no 2_566
C27 H62B 3.2535 no 2_566
C27 H64B 3.3983 no 2_566
C28 H44A 3.5002 no 2_566
C29 H34B 3.3344 no 2_657
C29 H44A 3.4422 no 2_566
C29 H53B 3.4318 no 2_557
C29 H64B 3.2461 no 2_566
C30 H33A 3.5065 no 2_657
C30 H34B 3.3169 no 2_657
C30 H53B 3.3045 no 2_557
C31 H32A 3.3283 no 2_657
C31 H33A 3.4929 no 2_657
C31 H34B 3.3578 no 2_657
C31 H51A 3.3096 no 2_557
C31 H53B 3.5162 no 2_557
C32 H31A 3.3835 no 2_657
C32 H32A 3.3000 no 2_657
C32 H33A 3.4340 no 2_657
C32 H50A 3.5437 no 2_557
C32 H51A 3.1740 no 2_557
C33 H30A 3.4529 no 2_657
C33 H31A 3.4542 no 2_657
C33 H32A 3.3574 no 2_657
C33 H49A 3.3363 no 2_557
C33 H51A 3.3127 no 2_557
C34 H29A 3.3994 no 2_657
C34 H30A 3.3678 no 2_657
C34 H31A 3.4078 no 2_657
C34 H49A 3.1175 no 2_557
C34 H50A 3.5816 no 2_557
C35 H14 3.4434 no 1_655
C35 H51B 3.3795 no 2_667
C35 H53A 3.4945 no 2_667
C35 H58B 3.1947 no 1_655
C36 H53A 3.2428 no 2_667
C36 H59B 3.3817 no 1_655
C36 H58B 3.2323 no 1_655
C37 H59B 3.2903 no 1_655
C37 H60A 3.5506 no 1_655
C37 H58B 3.2426 no 1_655
C38 H59B 3.4149 no 1_655
C38 H61A 3.3501 no 1_655
C38 H63A 3.5208 no 2_576
C38 H63B 3.4382 no 2_576
C39 H60A 3.5629 no 1_655
C39 H61A 3.1623 no 1_655
C39 H62A 3.4981 no 1_655
C40 H61A 3.4612 no 1_655
C40 H61A 3.4960 no 2_576
C40 H63A 3.4386 no 2_576
C40 H63B 3.2198 no 1_655
C40 H63B 3.3251 no 2_576
C41 H24 3.3965 no 2_566
C41 H62A 3.5980 no 1_655
C41 H63B 3.1522 no 1_655
C41 H64C 3.4207 no 1_655
C42 H59B 3.4412 no 2_576
C42 H61A 3.4757 no 2_576
C42 H63B 3.4406 no 1_655
C42 H64C 3.5950 no 1_655
C43 H24 3.2551 no 2_566
C43 H27A 3.3515 no 2_566
C43 H54A 3.2964 no 1_564
C43 H64C 3.5707 no 1_655
C44 H27A 3.1772 no 2_566
C44 H29B 3.5658 no 2_566
C44 H53B 3.4035 no 1_564
C44 H54A 3.0787 no 1_564
C44 H59B 3.4599 no 2_576
C45 H47A 3.5871 no 2_567
C45 H47B 3.3220 no 2_567
C45 H49A 3.5565 no 2_567
C47 H45A 3.2524 no 2_567
C47 H47B 3.4053 no 2_567
C48 H8 3.5647 no 2_667
C48 H34C 3.4786 no 2_557
C49 H33B 3.5586 no 2_557
C49 H34C 3.1933 no 2_557
C49 H45A 3.4733 no 2_567
C50 H32B 3.3547 no 2_557
C50 H34C 3.3818 no 2_557
C51 H31B 3.5580 no 2_557
C51 H32B 3.2316 no 2_557
C51 H33B 3.5137 no 2_557
C51 H35B 3.3415 no 2_667
C52 H30B 3.3992 no 2_557
C52 H32B 3.4695 no 2_557
C53 H30B 3.3049 no 2_557
C53 H44A 3.4236 no 1_546
C53 H44C 3.2875 no 1_546
C54 H28B 3.4348 no 2_557
C54 H30B 3.5490 no 2_557
C54 H44A 3.4601 no 1_546
C54 H44C 3.4868 no 1_546
C55 H6 3.3639 no 2_566
C56 H6 3.5988 no 2_566
C58A H35A 3.2255 no 1_455
C58A H36A 3.3180 no 1_455
C58A H37A 3.2198 no 1_455
C59 H36A 3.4107 no 1_455
C59 H37A 3.1999 no 1_455
C59 H44B 3.5611 no 2_576
C60 H37A 3.3236 no 1_455
C60 H39A 3.2864 no 1_455
C61 H39A 3.0637 no 1_455
C61 H40A 3.5802 no 2_576
C61 H42B 3.5042 no 2_576
C62 H27A 3.4696 no 2_566
C62 H39A 3.2082 no 1_455
C62 H41A 3.3552 no 1_455
C63 H38A 3.5243 no 2_576
C63 H38B 3.4008 no 2_576
C63 H40A 3.3744 no 2_576
C63 H40B 3.4854 no 1_455
C63 H40B 3.4213 no 2_576
C63 H41A 3.1202 no 1_455
C64 H41A 3.2078 no 1_455
C64 H42A 3.5977 no 1_455
C64 H43A 3.4624 no 1_455
H2 Br1 3.4585 no 2_666
H2 C1 3.4671 no 2_666
H2 H55A 3.5862 no 1_655
H2 H55B 3.3953 no 1_655
H2 H60A 3.4451 no 1_655
H2 H57B 3.5863 no 1_655
H2 H58B 2.9438 no 1_655
H2 H58C 2.6985 no 1_655
H6 S1 3.1022 no 2_566
H6 C6 3.3135 no 2_566
H6 C55 3.3639 no 2_566
H6 C56 3.5988 no 2_566
H6 H6 2.5224 no 2_566
H6 H55B 2.5308 no 2_566
H6 H56A 3.2602 no 2_566
H6 H57B 3.0199 no 2_566
H8 Br2 3.1436 no 2_667
H8 C48 3.5647 no 2_667
H8 H47A 3.3834 no 2_667
H8 H48A 2.8860 no 2_667
H8 H49B 3.2239 no 2_667
H12 C19 3.3276 no 1_655
H12 C20 2.8166 no 1_655
H12 C21 3.4532 no 1_655
H12 H20 2.5711 no 1_655
H14 C35 3.4434 no 1_455
H14 H35A 3.0269 no 1_455
H14 H35B 2.9647 no 1_455
H14 H51A 3.2560 no 2_567
H14 H51B 3.0210 no 2_567
H18 H31A 3.3704 no 1_565
H18 H31B 3.2403 no 1_565
H18 H33A 3.3078 no 1_565
H18 H33B 3.2737 no 1_565
H20 Br2 3.3541 no 1_455
H20 C7 3.2606 no 1_455
H20 C12 2.9300 no 1_455
H20 H12 2.5711 no 1_455
H24 C41 3.3965 no 2_566
H24 C43 3.2551 no 2_566
H24 H41A 2.9118 no 2_566
H24 H41B 3.0730 no 2_566
H24 H43A 2.7041 no 2_566
H24 H43B 2.9709 no 2_566
H24 H64C 3.2887 no 2_466
H25A H62A 3.5550 no 2_566
H25A H62B 3.2172 no 2_566
H25B H43B 2.7307 no 2_566
H25B H60B 2.9973 no 2_566
H25B H62B 3.0803 no 2_566
H25B H58D 3.5765 no 2_566
H26A H43B 3.4047 no 2_566
H27A C43 3.3515 no 2_566
H27A C44 3.1772 no 2_566
H27A C62 3.4696 no 2_566
H27A H43A 3.5182 no 2_566
H27A H43B 2.8252 no 2_566
H27A H44A 2.4617 no 2_566
H27A H44B 3.4248 no 2_566
H27A H62B 2.5146 no 2_566
H27A H64B 3.0484 no 2_566
H27B H62B 3.1509 no 2_566
H27B H64B 2.9226 no 2_566
H28B C54 3.4348 no 2_557
H28B H44A 3.2584 no 2_566
H28B H53B 3.5249 no 2_557
H28B H54A 3.2367 no 2_557
H28B H54B 2.8448 no 2_557
H29A C34 3.3994 no 2_657
H29A H34A 3.4177 no 2_657
H29A H34B 2.5654 no 2_657
H29A H64B 2.7002 no 2_566
H29B Br3 3.1006 no 1_545
H29B C44 3.5658 no 2_566
H29B H44A 2.6196 no 2_566
H29B H53B 2.8247 no 2_557
H29B H64B 2.9182 no 2_566
H30A C33 3.4529 no 2_657
H30A C34 3.3678 no 2_657
H30A H33A 2.7346 no 2_657
H30A H34A 3.2934 no 2_657
H30A H34B 2.9190 no 2_657
H30B C52 3.3992 no 2_557
H30B C53 3.3049 no 2_557
H30B C54 3.5490 no 2_557
H30B H52A 2.7398 no 2_557
H30B H53B 2.7447 no 2_557
H30B H54B 2.9355 no 2_557
H31A C32 3.3835 no 2_657
H31A C33 3.4542 no 2_657
H31A C34 3.4078 no 2_657
H31A H18 3.3704 no 1_545
H31A H32A 2.5760 no 2_657
H31A H33A 3.1547 no 2_657
H31A H34B 2.6179 no 2_657
H31A H54C 3.5057 no 2_657
H31B Br3 3.0435 no 1_545
H31B C13 3.1299 no 1_545
H31B C18 3.3312 no 1_545
H31B C51 3.5580 no 2_557
H31B H18 3.2403 no 1_545
H31B H51A 2.6679 no 2_557
H31B H52A 3.5640 no 2_557
H31B H53B 2.8824 no 2_557
H32A C31 3.3283 no 2_657
H32A C32 3.3000 no 2_657
H32A C33 3.3574 no 2_657
H32A H31A 2.5760 no 2_657
H32A H32A 2.8904 no 2_657
H32A H33A 2.6283 no 2_657
H32B C50 3.3547 no 2_557
H32B C51 3.2316 no 2_557
H32B C52 3.4695 no 2_557
H32B H50A 2.6864 no 2_557
H32B H51A 2.6723 no 2_557
H32B H52A 2.8417 no 2_557
H33A S3 3.4592 no 1_545
H33A C17 3.5955 no 1_545
H33A C18 3.4792 no 1_545
H33A C30 3.5065 no 2_657
H33A C31 3.4929 no 2_657
H33A C32 3.4340 no 2_657
H33A H18 3.3078 no 1_545
H33A H30A 2.7346 no 2_657
H33A H31A 3.1547 no 2_657
H33A H32A 2.6283 no 2_657
H33B C13 3.3947 no 1_545
H33B C16 3.5661 no 1_545
H33B C17 3.1064 no 1_545
H33B C18 3.0261 no 1_545
H33B C49 3.5586 no 2_557
H33B C51 3.5137 no 2_557
H33B H18 3.2737 no 1_545
H33B H49A 2.7203 no 2_557
H33B H50A 3.4523 no 2_557
H33B H51A 2.6518 no 2_557
H34A Br2 3.3796 no 2_657
H34A Br4 3.5692 no 2_557
H34A H29A 3.4177 no 2_657
H34A H30A 3.2934 no 2_657
H34A H45B 3.3016 no 1_545
H34A H49A 3.1075 no 2_557
H34B Br4 3.3579 no 2_557
H34B C29 3.3344 no 2_657
H34B C30 3.3169 no 2_657
H34B C31 3.3578 no 2_657
H34B H29A 2.5654 no 2_657
H34B H30A 2.9190 no 2_657
H34B H31A 2.6179 no 2_657
H34C Br4 3.2290 no 2_557
H34C C48 3.4786 no 2_557
H34C C49 3.1933 no 2_557
H34C C50 3.3818 no 2_557
H34C H48B 2.8905 no 2_557
H34C H49A 2.5752 no 2_557
H34C H50A 2.7496 no 2_557
H35A S4 3.5946 no 1_655
H35A C58A 3.2255 no 1_655
H35A H14 3.0269 no 1_655
H35A H55A 2.7257 no 1_655
H35A H58A 3.1632 no 1_655
H35A H58B 2.4255 no 1_655
H35A H57C 3.0794 no 1_655
H35A H58C 3.5351 no 1_655
H35B C51 3.3415 no 2_667
H35B H14 2.9647 no 1_655
H35B H51B 2.3898 no 2_667
H35B H53A 2.8505 no 2_667
H36A C58A 3.3180 no 1_655
H36A C59 3.4107 no 1_655
H36A H44C 2.9619 no 2_676
H36A H53A 2.7731 no 2_667
H36A H59B 2.6615 no 1_655
H36A H58A 3.1509 no 1_655
H36A H58B 2.9213 no 1_655
H36A H57C 3.4134 no 1_655
H36B H53A 3.0391 no 2_667
H36B H64A 3.5808 no 2_576
H37A C58A 3.2198 no 1_655
H37A C59 3.1999 no 1_655
H37A C60 3.3236 no 1_655
H37A H59B 2.8067 no 1_655
H37A H60A 2.6738 no 1_655
H37A H58B 2.4724 no 1_655
H37A H58C 3.0862 no 1_655
H38A C63 3.5243 no 2_576
H38A H42A 2.8083 no 2_676
H38A H59B 2.7639 no 1_655
H38A H60A 3.5858 no 1_655
H38A H61A 2.7349 no 1_655
H38A H63A 3.3945 no 2_576
H38A H63B 2.8986 no 2_576
H38A H64A 3.3318 no 2_576
H38B C63 3.4008 no 2_576
H38B H63A 2.8468 no 2_576
H38B H63B 3.1755 no 2_576
H38B H64A 3.2703 no 2_576
H39A C60 3.2864 no 1_655
H39A C61 3.0637 no 1_655
H39A C62 3.2082 no 1_655
H39A H60A 2.6901 no 1_655
H39A H61A 2.5484 no 1_655
H39A H62A 2.6042 no 1_655
H39A H63B 3.4218 no 1_655
H40A C61 3.5802 no 2_576
H40A C63 3.3744 no 2_576
H40A H61A 3.2405 no 2_576
H40A H61B 3.0768 no 2_576
H40A H63A 2.7764 no 2_576
H40A H63B 3.0923 no 2_576
H40B C63 3.4854 no 1_655
H40B C63 3.4213 no 2_576
H40B H40B 2.7501 no 2_676
H40B H61A 2.8872 no 1_655
H40B H61A 2.9117 no 2_576
H40B H61B 3.5379 no 2_576
H40B H62A 3.5866 no 1_655
H40B H63A 3.2634 no 2_576
H40B H63B 2.5759 no 1_655
H40B H63B 2.7202 no 2_576
H41A C62 3.3552 no 1_655
H41A C63 3.1202 no 1_655
H41A C64 3.2078 no 1_655
H41A H24 2.9118 no 2_566
H41A H62A 2.7367 no 1_655
H41A H63B 2.6097 no 1_655
H41A H64A 3.5904 no 1_655
H41A H64C 2.5556 no 1_655
H41B S1 3.3522 no 2_566
H41B H24 3.0730 no 2_566
H42A C64 3.5977 no 1_655
H42A H38A 2.8083 no 2_676
H42A H59B 2.8710 no 2_576
H42A H61A 2.9360 no 2_576
H42A H61B 3.5389 no 2_576
H42A H63B 2.8237 no 1_655
H42A H64A 3.3325 no 1_655
H42A H64C 3.3345 no 1_655
H42B C61 3.5042 no 2_576
H42B H59A 3.2034 no 2_576
H42B H59B 3.1593 no 2_576
H42B H61A 3.1544 no 2_576
H42B H61B 2.9619 no 2_576
H43A C24 3.5917 no 2_566
H43A C64 3.4624 no 1_655
H43A H24 2.7041 no 2_566
H43A H27A 3.5182 no 2_566
H43A H54A 2.6254 no 1_564
H43A H64A 3.3011 no 1_655
H43A H64C 2.7644 no 1_655
H43B C25 3.5693 no 2_566
H43B H24 2.9709 no 2_566
H43B H25B 2.7307 no 2_566
H43B H26A 3.4047 no 2_566
H43B H27A 2.8252 no 2_566
H44A Br3 3.2609 no 2_576
H44A C27 3.3150 no 2_566
H44A C28 3.5002 no 2_566
H44A C29 3.4422 no 2_566
H44A C53 3.4236 no 1_564
H44A C54 3.4601 no 1_564
H44A H27A 2.4617 no 2_566
H44A H28B 3.2584 no 2_566
H44A H29B 2.6196 no 2_566
H44A H53A 3.4833 no 1_564
H44A H53B 2.8496 no 1_564
H44A H54A 2.7803 no 1_564
H44B Br3 3.2737 no 2_576
H44B C59 3.5611 no 2_576
H44B H27A 3.4248 no 2_566
H44B H59A 3.0277 no 2_576
H44B H59B 3.2153 no 2_576
H44B H58A 3.5990 no 2_576
H44C Br3 3.5882 no 2_576
H44C C53 3.2875 no 1_564
H44C C54 3.4868 no 1_564
H44C H36A 2.9619 no 2_676
H44C H53A 2.8913 no 1_564
H44C H53B 3.0519 no 1_564
H44C H54A 2.8077 no 1_564
H44C H59A 3.5001 no 2_576
H44C H59B 2.9103 no 2_576
H44C H58A 3.4816 no 2_576
H45A C47 3.2524 no 2_567
H45A C49 3.4733 no 2_567
H45A H47A 2.7830 no 2_567
H45A H47B 2.8745 no 2_567
H45A H49A 3.0343 no 2_567
H45A H49B 3.1321 no 2_567
H45B Br2 3.1422 no 2_667
H45B H34A 3.3016 no 1_565
H45B H47B 2.9716 no 2_567
H45B H49A 3.2330 no 2_567
H47A Br2 3.1221 no 2_667
H47A C7 3.4784 no 2_667
H47A C45 3.5871 no 2_567
H47A H8 3.3834 no 2_667
H47A H45A 2.7830 no 2_567
H47A H47A 3.5792 no 2_567
H47A H47B 2.9280 no 2_567
H47B C45 3.3220 no 2_567
H47B C47 3.4053 no 2_567
H47B H45A 2.8745 no 2_567
H47B H45B 2.9716 no 2_567
H47B H47A 2.9280 no 2_567
H47B H47B 3.0771 no 2_567
H48A C8 3.5287 no 2_667
H48A H8 2.8860 no 2_667
H48B H34C 2.8905 no 2_557
H49A C33 3.3363 no 2_557
H49A C34 3.1175 no 2_557
H49A C45 3.5565 no 2_567
H49A H33B 2.7203 no 2_557
H49A H34A 3.1075 no 2_557
H49A H34C 2.5752 no 2_557
H49A H45A 3.0343 no 2_567
H49A H45B 3.2330 no 2_567
H49B S4 3.0809 no 2_567
H49B C8 3.2082 no 2_667
H49B C9 3.4662 no 2_667
H49B H8 3.2239 no 2_667
H49B H45A 3.1321 no 2_567
H50A C32 3.5437 no 2_557
H50A C34 3.5816 no 2_557
H50A H32B 2.6864 no 2_557
H50A H33B 3.4523 no 2_557
H50A H34C 2.7496 no 2_557
H50A H52A 3.5670 no 2_557
H50A H54B 3.1198 no 2_557
H50B S3 3.1897 no 2_667
H51A C13 3.4633 no 2_567
H51A C14 3.2490 no 2_567
H51A C31 3.3096 no 2_557
H51A C32 3.1740 no 2_557
H51A C33 3.3127 no 2_557
H51A H14 3.2560 no 2_567
H51A H31B 2.6679 no 2_557
H51A H32B 2.6723 no 2_557
H51A H33B 2.6518 no 2_557
H51B S3 3.4600 no 2_667
H51B C14 3.3799 no 2_567
H51B C35 3.3795 no 2_667
H51B H14 3.0210 no 2_567
H51B H35B 2.3898 no 2_667
H52A H30B 2.7398 no 2_557
H52A H31B 3.5640 no 2_557
H52A H32B 2.8417 no 2_557
H52A H50A 3.5670 no 2_557
H52A H52A 3.0770 no 2_557
H52B S3 3.5095 no 2_667
H53A C35 3.4945 no 2_667
H53A C36 3.2428 no 2_667
H53A H35B 2.8505 no 2_667
H53A H36A 2.7731 no 2_667
H53A H36B 3.0391 no 2_667
H53A H44A 3.4833 no 1_546
H53A H44C 2.8913 no 1_546
H53B Br3 3.4470 no 2_567
H53B C29 3.4318 no 2_557
H53B C30 3.3045 no 2_557
H53B C31 3.5162 no 2_557
H53B C44 3.4035 no 1_546
H53B H28B 3.5249 no 2_557
H53B H29B 2.8247 no 2_557
H53B H30B 2.7447 no 2_557
H53B H31B 2.8824 no 2_557
H53B H44A 2.8496 no 1_546
H53B H44C 3.0519 no 1_546
H54A Br4 3.4138 no 2_557
H54A C43 3.2964 no 1_546
H54A C44 3.0787 no 1_546
H54A H28B 3.2367 no 2_557
H54A H43A 2.6254 no 1_546
H54A H44A 2.7803 no 1_546
H54A H44C 2.8077 no 1_546
H54A H64A 3.1514 no 1_646
H54A H64C 3.4533 no 1_646
H54B Br4 3.5934 no 2_557
H54B H28B 2.8448 no 2_557
H54B H30B 2.9355 no 2_557
H54B H50A 3.1198 no 2_557
H54C H31A 3.5057 no 2_657
H54C H64A 3.2124 no 1_646
H55A S2 3.2608 no 1_455
H55A H2 3.5862 no 1_455
H55A H35A 2.7257 no 1_455
H55B Br1 3.3807 no 2_566
H55B S2 3.4886 no 1_455
H55B C1 3.5731 no 2_566
H55B C6 3.1404 no 2_566
H55B H2 3.3953 no 1_455
H55B H6 2.5308 no 2_566
H56A H6 3.2602 no 2_566
H59A H42B 3.2034 no 2_576
H59A H44B 3.0277 no 2_576
H59A H44C 3.5001 no 2_576
H59A H61B 3.4890 no 2_576
H59B C36 3.3817 no 1_455
H59B C37 3.2903 no 1_455
H59B C38 3.4149 no 1_455
H59B C42 3.4412 no 2_576
H59B C44 3.4599 no 2_576
H59B H36A 2.6615 no 1_455
H59B H37A 2.8067 no 1_455
H59B H38A 2.7639 no 1_455
H59B H42A 2.8710 no 2_576
H59B H42B 3.1593 no 2_576
H59B H44B 3.2153 no 2_576
H59B H44C 2.9103 no 2_576
H60A Br1 3.3563 no 1_455
H60A C37 3.5506 no 1_455
H60A C39 3.5629 no 1_455
H60A H2 3.4451 no 1_455
H60A H37A 2.6738 no 1_455
H60A H38A 3.5858 no 1_455
H60A H39A 2.6901 no 1_455
H60B H25B 2.9973 no 2_566
H61A C38 3.3501 no 1_455
H61A C39 3.1623 no 1_455
H61A C40 3.4612 no 1_455
H61A C40 3.4960 no 2_576
H61A C42 3.4757 no 2_576
H61A H38A 2.7349 no 1_455
H61A H39A 2.5484 no 1_455
H61A H40A 3.2405 no 2_576
H61A H40B 2.8872 no 1_455
H61A H40B 2.9117 no 2_576
H61A H42A 2.9360 no 2_576
H61A H42B 3.1544 no 2_576
H61B H40A 3.0768 no 2_576
H61B H40B 3.5379 no 2_576
H61B H42A 3.5389 no 2_576
H61B H42B 2.9619 no 2_576
H61B H59A 3.4890 no 2_576
H62A C39 3.4981 no 1_455
H62A C41 3.5980 no 1_455
H62A H25A 3.5550 no 2_566
H62A H39A 2.6042 no 1_455
H62A H40B 3.5866 no 1_455
H62A H41A 2.7367 no 1_455
H62B C25 3.5279 no 2_566
H62B C27 3.2535 no 2_566
H62B H25A 3.2172 no 2_566
H62B H25B 3.0803 no 2_566
H62B H27A 2.5146 no 2_566
H62B H27B 3.1509 no 2_566
H63A Br3 3.0156 no 2_576
H63A C38 3.5208 no 2_576
H63A C40 3.4386 no 2_576
H63A H38A 3.3945 no 2_576
H63A H38B 2.8468 no 2_576
H63A H40A 2.7764 no 2_576
H63A H40B 3.2634 no 2_576
H63B C38 3.4382 no 2_576
H63B C40 3.2198 no 1_455
H63B C40 3.3251 no 2_576
H63B C41 3.1522 no 1_455
H63B C42 3.4406 no 1_455
H63B H38A 2.8986 no 2_576
H63B H38B 3.1755 no 2_576
H63B H39A 3.4218 no 1_455
H63B H40A 3.0923 no 2_576
H63B H40B 2.5759 no 1_455
H63B H40B 2.7202 no 2_576
H63B H41A 2.6097 no 1_455
H63B H42A 2.8237 no 1_455
H64A Br3 3.5531 no 2_576
H64A H36B 3.5808 no 2_576
H64A H38A 3.3318 no 2_576
H64A H38B 3.2703 no 2_576
H64A H41A 3.5904 no 1_455
H64A H42A 3.3325 no 1_455
H64A H43A 3.3011 no 1_455
H64A H54A 3.1514 no 1_464
H64A H54C 3.2124 no 1_464
H64B Br3 3.4977 no 2_576
H64B C27 3.3983 no 2_566
H64B C29 3.2461 no 2_566
H64B H27A 3.0484 no 2_566
H64B H27B 2.9226 no 2_566
H64B H29A 2.7002 no 2_566
H64B H29B 2.9182 no 2_566
H64C Br4 3.1934 no 2_466
H64C C41 3.4207 no 1_455
H64C C42 3.5950 no 1_455
H64C C43 3.5707 no 1_455
H64C H24 3.2887 no 2_466
H64C H41A 2.5556 no 1_455
H64C H42A 3.3345 no 1_455
H64C H43A 2.7644 no 1_455
H64C H54A 3.4533 no 1_464
H57B S1 3.2060 no 2_566
H57B C5 3.3020 no 2_566
H57B C6 3.1660 no 2_566
H57B H2 3.5863 no 1_455
H57B H6 3.0199 no 2_566
H58A H35A 3.1632 no 1_455
H58A H36A 3.1509 no 1_455
H58A H44B 3.5990 no 2_576
H58A H44C 3.4816 no 2_576
H58B C35 3.1947 no 1_455
H58B C36 3.2323 no 1_455
H58B C37 3.2426 no 1_455
H58B H2 2.9438 no 1_455
H58B H35A 2.4255 no 1_455
H58B H36A 2.9213 no 1_455
H58B H37A 2.4724 no 1_455
H57C H35A 3.0794 no 1_455
H57C H36A 3.4134 no 1_455
H58C H2 2.6985 no 1_455
H58C H35A 3.5351 no 1_455
H58C H37A 3.0862 no 1_455
H58D S1 3.2211 no 2_566
H58D C5 3.5848 no 2_566
H58D H25B 3.5765 no 2_566

loop_
_geom_torsion_atom_site_label_1
_geom_torsion_atom_site_label_2
_geom_torsion_atom_site_label_3
_geom_torsion_atom_site_label_4
_geom_torsion
_geom_torsion_publ_flag
C5 S1 C23 C22 53.9(3) no
C5 S1 C23 C24 -131.3(3) no
C23 S1 C5 C4 46.4(3) no
C23 S1 C5 C6 -140.4(3) no
C3 S2 C11 C10 -61.0(3) no
C3 S2 C11 C12 126.1(2) no
C11 S2 C3 C2 138.0(2) no
C11 S2 C3 C4 -51.1(3) no
C9 S3 C17 C16 52.3(3) no
C9 S3 C17 C18 -133.3(3) no
C17 S3 C9 C8 -126.7(3) no
C17 S3 C9 C10 56.2(3) no
C15 S4 C21 C20 133.8(2) no
C15 S4 C21 C22 -53.9(3) no
C21 S4 C15 C14 129.1(2) no
C21 S4 C15 C16 -56.0(3) no
C4 O1 C25 C26 179.8(2) no
C25 O1 C4 C3 -87.4(3) no
C25 O1 C4 C5 95.6(4) no
C10 O2 C35 C36 -166.1(3) no
C35 O2 C10 C9 93.6(4) no
C35 O2 C10 C11 -88.3(3) no
C16 O3 C45 C46 176.9(2) no
C45 O3 C16 C15 -78.9(4) no
C45 O3 C16 C17 106.5(3) no
C22 O4 C55 C56 -172.8(3) no
C55 O4 C22 C21 -86.8(3) no
C55 O4 C22 C23 97.8(4) no
Br1 C1 C2 C3 179.5(2) no
Br1 C1 C6 C5 -179.7(2) no
C2 C1 C6 C5 -0.4(5) no
C6 C1 C2 C3 0.2(5) no
C1 C2 C3 S2 171.2(3) no
C1 C2 C3 C4 0.0(5) no
S2 C3 C4 O1 12.5(5) no
S2 C3 C4 C5 -170.4(2) no
C2 C3 C4 O1 -177.1(3) no
C2 C3 C4 C5 -0.0(5) no
O1 C4 C5 S1 -10.2(5) no
O1 C4 C5 C6 176.9(3) no
C3 C4 C5 S1 172.7(3) no
C3 C4 C5 C6 -0.2(5) no
S1 C5 C6 C1 -173.0(2) no
C4 C5 C6 C1 0.4(5) no
Br2 C7 C8 C9 -177.21(19) no
Br2 C7 C12 C11 179.01(19) no
C8 C7 C12 C11 1.8(5) no
C12 C7 C8 C9 -0.1(5) no
C7 C8 C9 S3 -178.5(3) no
C7 C8 C9 C10 -1.4(5) no
S3 C9 C10 O2 -3.7(4) no
S3 C9 C10 C11 178.12(19) no
C8 C9 C10 O2 179.3(3) no
C8 C9 C10 C11 1.1(5) no
O2 C10 C11 S2 10.0(5) no
O2 C10 C11 C12 -177.5(3) no
C9 C10 C11 S2 -171.9(3) no
C9 C10 C11 C12 0.7(5) no
S2 C11 C12 C7 170.89(19) no
C10 C11 C12 C7 -2.1(5) no
Br3 C13 C14 C15 175.6(2) no
Br3 C13 C18 C17 -175.8(2) no
C14 C13 C18 C17 1.3(5) no
C18 C13 C14 C15 -1.6(5) no
C13 C14 C15 S4 174.9(3) no
C13 C14 C15 C16 -0.2(5) no
S4 C15 C16 O3 12.8(5) no
S4 C15 C16 C17 -172.6(2) no
C14 C15 C16 O3 -172.5(3) no
C14 C15 C16 C17 2.1(5) no
O3 C16 C17 S3 -13.3(5) no
O3 C16 C17 C18 172.4(3) no
C15 C16 C17 S3 171.9(3) no
C15 C16 C17 C18 -2.4(5) no
S3 C17 C18 C13 -173.9(2) no
C16 C17 C18 C13 0.7(5) no
Br4 C19 C20 C21 178.0(2) no
Br4 C19 C24 C23 -176.5(2) no
C20 C19 C24 C23 1.1(5) no
C24 C19 C20 C21 0.4(5) no
C19 C20 C21 S4 170.8(3) no
C19 C20 C21 C22 -1.8(5) no
S4 C21 C22 O4 14.2(5) no
S4 C21 C22 C23 -170.4(2) no
C20 C21 C22 O4 -173.8(3) no
C20 C21 C22 C23 1.7(5) no
O4 C22 C23 S1 -10.1(5) no
O4 C22 C23 C24 175.3(3) no
C21 C22 C23 S1 174.4(3) no
C21 C22 C23 C24 -0.2(5) no
S1 C23 C24 C19 -176.1(2) no
C22 C23 C24 C19 -1.2(5) no
O1 C25 C26 C27 -166.8(2) no
C25 C26 C27 C28 -178.7(3) no
C26 C27 C28 C29 178.5(3) no
C27 C28 C29 C30 178.8(3) no
C28 C29 C30 C31 175.0(3) no
C29 C30 C31 C32 179.4(3) no
C30 C31 C32 C33 177.2(3) no
C31 C32 C33 C34 179.7(3) no
O2 C35 C36 C37 -60.2(4) no
C35 C36 C37 C38 174.5(3) no
C36 C37 C38 C39 175.2(3) no
C37 C38 C39 C40 175.3(3) no
C38 C39 C40 C41 -177.8(3) no
C39 C40 C41 C42 -179.9(3) no
C40 C41 C42 C43 -176.4(3) no
C41 C42 C43 C44 179.3(3) no
O3 C45 C46 C47 -174.1(2) no
C45 C46 C47 C48 -177.9(3) no
C46 C47 C48 C49 170.5(3) no
C47 C48 C49 C50 -177.1(3) no
C48 C49 C50 C51 173.6(3) no
C49 C50 C51 C52 -175.8(3) no
C50 C51 C52 C53 177.3(3) no
C51 C52 C53 C54 -178.9(3) no
O4 C55 C56 C57A 178.1(3) no
O4 C55 C56 C57B -141.4(3) no
C55 C56 C57A C58A 65.9(4) no
C55 C56 C57B C58B -80.8(9) no
C57A C56 C57B C58B 17.2(4) no
C57B C56 C57A C58A -32.5(10) no
C56 C57A C58A C59 160.4(3) no
C56 C57B C58B C59 178.3(9) no
C57A C58A C59 C58B 27.4(3) no
C57A C58A C59 C60 57.3(5) no
C57B C58B C59 C58A -36.8(8) no
C57B C58B C59 C60 169.7(10) no
C58A C59 C60 C61 170.8(4) no
C58B C59 C60 C61 -169.7(7) no
C59 C60 C61 C62 -178.1(4) no
C60 C61 C62 C63 175.9(4) no
C61 C62 C63 C64 179.9(3) no
